data_7230479
loop_
_publ_author_name
'Uno, Hidemitsu'
'Honda, Takayuki'
'Kitatsuka, Manami'
'Hiraoka, Shogo'
'Mori, Shigeki'
'Takase, Masayoshi'
'Okujima, Tetsuo'
'Nakae, Takahiro'

_publ_section_title
;
 Benzene-fused bis(acenaphthoBODIPY)s, stable near-infrared-selective dyes
;
_journal_issue 25
_journal_name_full 'RSC Advances'
_journal_page_first 14072
_journal_paper_doi 10.1039/C8RA01694A
_journal_volume 8
_journal_year 2018
_chemical_formula_moiety
;
0.25(C92 H100 B2 F4 N4 O10), 0.75(C92 H101 B F2 N4 O10)
;
_chemical_formula_sum 'C92 H100.75 B1.25 F2.5 N4 O10'
_chemical_formula_weight 1483.59
_chemical_name_systematic B-bisANBODIPYtetraester_HexO
_chemical_properties_physical Deliquescent
_space_group_IT_number 2
_symmetry_cell_setting triclinic
_symmetry_Int_Tables_number 2
_symmetry_space_group_name_Hall '-P 1'
_symmetry_space_group_name_H-M 'P -1'
_atom_sites_solution_hydrogens geom
_atom_sites_solution_primary direct
_atom_sites_solution_secondary difmap
_audit_update_record
;
2018-02-05 deposited with the CCDC.
2018-04-10 downloaded from the CCDC.
;
_cell_angle_alpha 96.286(7)
_cell_angle_beta 100.811(7)
_cell_angle_gamma 92.310(7)
_cell_formula_units_Z 2
_cell_length_a 14.4480(4)
_cell_length_b 16.3453(4)
_cell_length_c 17.0276(4)
_cell_measurement_reflns_used 47365
_cell_measurement_temperature 100
_cell_measurement_theta_max 68.25
_cell_measurement_theta_min 3.12
_cell_volume 3918.4(2)
_computing_cell_refinement 'RAPID AUTO'
_computing_data_collection 'RAPID AUTO (Rigaku, ????)'
_computing_data_reduction 'RAPID AUTO'
_computing_molecular_graphics 'CrystalStructure 4.0'
_computing_publication_material 'CrystalStructure 4.0 (Rigaku, 2010)'
_computing_structure_refinement 'SHELXL97 (Sheldrick, 2008)'
_computing_structure_solution 'SIR2004 (Burla, et al., 2005)'
_diffrn_ambient_temperature 100
_diffrn_detector_area_resol_mean 10.000
_diffrn_measured_fraction_theta_full 0.985
_diffrn_measured_fraction_theta_max 0.983
_diffrn_measurement_device_type 'Rigaku R-AXIS RAPID'
_diffrn_measurement_method \w
_diffrn_radiation_type 'Cu K\a'
_diffrn_radiation_wavelength 1.54187
_diffrn_reflns_av_R_equivalents 0.0518
_diffrn_reflns_av_unetI/netI 0.0402
_diffrn_reflns_Laue_measured_fraction_full 0.985
_diffrn_reflns_Laue_measured_fraction_max 0.983
_diffrn_reflns_limit_h_max 16
_diffrn_reflns_limit_h_min -16
_diffrn_reflns_limit_k_max 19
_diffrn_reflns_limit_k_min -19
_diffrn_reflns_limit_l_max 20
_diffrn_reflns_limit_l_min -20
_diffrn_reflns_number 74659
_diffrn_reflns_point_group_measured_fraction_full 0.985
_diffrn_reflns_point_group_measured_fraction_max 0.983
_diffrn_reflns_theta_full 67.687
_diffrn_reflns_theta_max 68.254
_diffrn_reflns_theta_min 3.120
_exptl_absorpt_coefficient_mu 0.683
_exptl_absorpt_correction_T_max 0.966
_exptl_absorpt_correction_T_min 0.694
_exptl_absorpt_correction_type multi-scan
_exptl_absorpt_process_details 'ABSCOR (Rigaku, 1995)'
_exptl_crystal_colour red
_exptl_crystal_density_diffrn 1.257
_exptl_crystal_density_method 'not measured'
_exptl_crystal_description platelet
_exptl_crystal_F_000 1579.00
_exptl_crystal_recrystallization_method 'Re-crystallisation from solvent: CHCl3/acetonitrile'
_exptl_crystal_size_max 0.220
_exptl_crystal_size_mid 0.150
_exptl_crystal_size_min 0.050
_refine_diff_density_max 0.440
_refine_diff_density_min -0.500
_refine_ls_extinction_method none
_refine_ls_goodness_of_fit_ref 1.068
_refine_ls_hydrogen_treatment constr
_refine_ls_number_parameters 1072
_refine_ls_number_reflns 14130
_refine_ls_number_restraints 427
_refine_ls_restrained_S_all 1.068
_refine_ls_R_factor_all 0.0942
_refine_ls_R_factor_gt 0.0771
_refine_ls_shift/su_max 0.000
_refine_ls_shift/su_mean 0.000
_refine_ls_structure_factor_coef Fsqd
_refine_ls_weighting_details 'w = 1/[\s^2^(Fo^2^)+(0.0980P)^2^+1.8078P] where P=(Fo^2^+2Fc^2^)/3'
_refine_ls_weighting_scheme calc
_refine_ls_wR_factor_gt 0.1996
_refine_ls_wR_factor_ref 0.2110
_reflns_number_gt 9936
_reflns_number_total 14136
_reflns_threshold_expression F^2^>2.0\s(F^2^)
_cod_data_source_file c8ra01694a3.cif
_cod_data_source_block 20140222
_cod_original_cell_volume 3918.41(19)
_cod_original_formula_sum 'C92 H100.75 B1.25 F2.50 N4 O10'
_cod_database_code 7230479
_shelxl_version_number 2013-2

loop_
_symmetry_equiv_pos_site_id
_symmetry_equiv_pos_as_xyz
1 +X,+Y,+Z
2 -X,-Y,-Z

loop_
_atom_site_label
_atom_site_type_symbol
_atom_site_fract_x
_atom_site_fract_y
_atom_site_fract_z
_atom_site_U_iso_or_equiv
_atom_site_adp_type
_atom_site_occupancy
_atom_site_site_symmetry_order
_atom_site_calc_flag
_atom_site_refinement_flags_posn
_atom_site_refinement_flags_adp
_atom_site_refinement_flags_occupancy
_atom_site_disorder_assembly
_atom_site_disorder_group
F1 F 0.05360(14) 0.20068(12) 0.34551(11) 0.0821(6) Uani 1 1 d . . . . .
F2 F 0.17256(15) 0.14966(13) 0.43342(15) 0.1025(7) Uani 1 1 d . . . . .
O2 O -0.1380(4) 0.0893(5) 0.4614(4) 0.0824(16) Uani 0.75 1 d D U P A 1
C41 C -0.0582(2) 0.1137(2) 0.46288(19) 0.0670(7) Uani 0.75 1 d D U P A 1
O1 O -0.0006(4) 0.0710(3) 0.4254(3) 0.0750(13) Uani 0.75 1 d D U P A 1
C42 C -0.0429(3) -0.0064(2) 0.3781(2) 0.0864(9) Uani 0.75 1 d D U P A 1
H42A H -0.0547 -0.0476 0.4142 0.104 Uiso 0.75 1 calc R U P A 1
H42B H -0.1037 0.0032 0.3435 0.104 Uiso 0.75 1 calc R U P A 1
C43 C 0.0219(4) -0.0345(3) 0.3308(4) 0.1071(17) Uani 0.75 1 d D U P A 1
H43A H 0.0275 0.0039 0.2913 0.161 Uiso 0.75 1 calc R U P A 1
H43B H -0.0003 -0.0892 0.3025 0.161 Uiso 0.75 1 calc R U P A 1
H43C H 0.0837 -0.0377 0.3654 0.161 Uiso 0.75 1 calc R U P A 1
O2A O -0.1226(11) 0.0798(16) 0.4868(11) 0.075(4) Uani 0.25 1 d D U P A 2
C41A C -0.0582(2) 0.1137(2) 0.46288(19) 0.0670(7) Uani 0.25 1 d D U P A 2
O1A O -0.0134(13) 0.0796(9) 0.4096(10) 0.073(2) Uani 0.25 1 d D U P A 2
C42A C -0.0429(3) -0.0064(2) 0.3781(2) 0.0864(9) Uani 0.25 1 d D U P A 2
H42C H 0.0078 -0.0427 0.3970 0.104 Uiso 0.25 1 calc R U P A 2
H42D H -0.1002 -0.0235 0.3977 0.104 Uiso 0.25 1 calc R U P A 2
C43A C -0.0617(13) -0.0130(8) 0.2942(7) 0.086(3) Uani 0.25 1 d D U P A 2
H43D H -0.1146 0.0204 0.2759 0.129 Uiso 0.25 1 calc R U P A 2
H43E H -0.0781 -0.0709 0.2722 0.129 Uiso 0.25 1 calc R U P A 2
H43F H -0.0057 0.0067 0.2754 0.129 Uiso 0.25 1 calc R U P A 2
O4 O 0.2959(4) 0.2542(4) 0.2450(4) 0.117(2) Uani 0.75 1 d D U P B 1
C44 C 0.2549(2) 0.2378(2) 0.2936(2) 0.0715(8) Uani 0.75 1 d D U P B 1
O3 O 0.2086(2) 0.16561(19) 0.2939(2) 0.0823(9) Uani 0.75 1 d D U P B 1
C45 C 0.2023(4) 0.1089(3) 0.2190(3) 0.0859(12) Uani 0.75 1 d D U P B 1
H45A H 0.2626 0.1125 0.1995 0.103 Uiso 0.75 1 calc R U P B 1
H45B H 0.1902 0.0514 0.2295 0.103 Uiso 0.75 1 calc R U P B 1
C46 C 0.1254(6) 0.1319(5) 0.1583(5) 0.122(3) Uani 0.75 1 d D U P B 1
H46A H 0.0881 0.1719 0.1837 0.183 Uiso 0.75 1 calc R U P B 1
H46B H 0.0849 0.0826 0.1339 0.183 Uiso 0.75 1 calc R U P B 1
H46C H 0.1516 0.1564 0.1166 0.183 Uiso 0.75 1 calc R U P B 1
O4A O 0.3280(8) 0.2331(10) 0.2679(10) 0.070(3) Uani 0.25 1 d D U P B 2
C44A C 0.2549(2) 0.2378(2) 0.2936(2) 0.0715(8) Uani 0.25 1 d D U P B 2
O3A O 0.1803(6) 0.1983(6) 0.2503(6) 0.0752(18) Uani 0.25 1 d D U P B 2
C45A C 0.1924(13) 0.1479(11) 0.1737(11) 0.093(3) Uani 0.25 1 d D U P B 2
H45C H 0.1992 0.1833 0.1313 0.112 Uiso 0.25 1 calc R U P B 2
H45D H 0.2478 0.1140 0.1831 0.112 Uiso 0.25 1 calc R U P B 2
C46A C 0.1020(16) 0.0952(15) 0.1521(15) 0.117(5) Uani 0.25 1 d D U P B 2
H46D H 0.1104 0.0436 0.1763 0.175 Uiso 0.25 1 calc R U P B 2
H46E H 0.0844 0.0829 0.0934 0.175 Uiso 0.25 1 calc R U P B 2
H46F H 0.0520 0.1247 0.1726 0.175 Uiso 0.25 1 calc R U P B 2
O5 O 0.21320(13) 0.68659(11) 0.70589(12) 0.0594(5) Uani 1 1 d . . . . .
O6 O 0.49320(15) 0.73286(13) 0.54324(13) 0.0709(6) Uani 1 1 d . . . . .
O7 O 0.37022(14) 0.66536(12) 0.57512(12) 0.0658(6) Uani 1 1 d . . . . .
O8 O 0.66774(16) 0.83603(12) 0.39408(13) 0.0743(6) Uani 1 1 d . . . . .
O9 O 0.77719(14) 0.84006(13) 0.31753(13) 0.0691(6) Uani 1 1 d . . . . .
O10 O 0.42887(13) 0.24226(11) 0.08331(11) 0.0563(5) Uani 1 1 d . . . . .
N1 N 0.18908(16) 0.28982(15) 0.41667(15) 0.0611(6) Uani 1 1 d . U . . .
N2 N 0.06130(16) 0.23733(14) 0.48818(15) 0.0606(6) Uani 1 1 d . U . . .
N3 N 0.48937(15) 0.61638(14) 0.41343(13) 0.0512(5) Uani 1 1 d . . . . .
N4 N 0.60534(15) 0.67574(13) 0.32496(13) 0.0517(5) Uani 0.75 1 d . . P C 1
H4 H 0.5816 0.6897 0.3681 0.062 Uiso 0.75 1 calc R U P C 1
N4A N 0.60534(15) 0.67574(13) 0.32496(13) 0.0517(5) Uani 0.25 1 d . . P C 2
F3 F 0.6269(5) 0.7046(4) 0.4678(4) 0.0696(18) Uani 0.25 1 d . . P C 2
F4 F 0.4900(5) 0.7465(4) 0.3969(5) 0.078(2) Uani 0.25 1 d . . P C 2
B2 B 0.5518(10) 0.6868(9) 0.4053(9) 0.060(3) Uani 0.25 1 d . . P C 2
C1 C -0.2079(2) 0.1904(2) 0.60932(19) 0.0709(9) Uani 1 1 d . . . . .
H1 H -0.2154 0.1368 0.5803 0.085 Uiso 1 1 calc R U . . .
C2 C -0.2722(2) 0.2155(2) 0.66058(19) 0.0726(9) Uani 1 1 d . . . . .
C3 C -0.2632(2) 0.2928(2) 0.70043(19) 0.0726(9) Uani 1 1 d . . . . .
H3 H -0.3082 0.3092 0.7323 0.087 Uiso 1 1 calc R U . . .
C4 C -0.1878(2) 0.3502(2) 0.69562(18) 0.0652(8) Uani 1 1 d . . . . .
C5 C -0.1679(2) 0.4295(2) 0.73876(18) 0.0640(8) Uani 1 1 d . . . . .
H5 H -0.2101 0.4508 0.7713 0.077 Uiso 1 1 calc R U . . .
C6 C -0.0879(2) 0.47692(19) 0.73458(17) 0.0588(7) Uani 1 1 d . . . . .
C7 C -0.02558(19) 0.44656(18) 0.68340(16) 0.0559(7) Uani 1 1 d . . . . .
H7 H 0.0290 0.4796 0.6804 0.067 Uiso 1 1 calc R U . . .
C8 C -0.04337(18) 0.37065(18) 0.63875(16) 0.0537(7) Uani 1 1 d . . . . .
C9 C 0.00030(19) 0.31750(17) 0.58178(17) 0.0549(7) Uani 1 1 d . . . . .
C10 C 0.07252(19) 0.31342(16) 0.53562(16) 0.0530(7) Uani 1 1 d . . . . .
C11 C 0.14147(18) 0.37379(17) 0.52660(16) 0.0522(7) Uani 1 1 d . . . . .
C12 C 0.19945(19) 0.36145(17) 0.47077(17) 0.0566(7) Uani 1 1 d . . . . .
C13 C 0.27319(19) 0.41579(17) 0.45243(17) 0.0552(7) Uani 1 1 d . . . . .
C14 C 0.31520(19) 0.49261(17) 0.48762(17) 0.0549(7) Uani 1 1 d . . . . .
H14 H 0.2993 0.5199 0.5350 0.066 Uiso 1 1 calc R U . . .
C15 C 0.38187(18) 0.52719(17) 0.44933(16) 0.0523(6) Uani 1 1 d . . . . .
C16 C 0.43576(18) 0.60641(16) 0.46703(16) 0.0514(6) Uani 1 1 d . . . . .
C17 C 0.67129(19) 0.72339(16) 0.29850(16) 0.0508(6) Uani 1 1 d . . . . .
C18 C 0.69071(18) 0.68058(16) 0.22994(16) 0.0481(6) Uani 1 1 d . . . . .
C19 C 0.75631(18) 0.68225(15) 0.17406(15) 0.0470(6) Uani 1 1 d . . . . .
C20 C 0.82948(18) 0.73435(16) 0.16514(16) 0.0503(6) Uani 1 1 d . . . . .
H20 H 0.8444 0.7851 0.1991 0.060 Uiso 1 1 calc R U . . .
C21 C 0.88296(18) 0.71192(17) 0.10464(16) 0.0508(6) Uani 1 1 d . . . . .
C22 C 0.86108(18) 0.63835(16) 0.05593(16) 0.0508(6) Uani 1 1 d . . . . .
H22 H 0.8967 0.6246 0.0153 0.061 Uiso 1 1 calc R U . . .
C23 C 0.78668(18) 0.58206(16) 0.06434(15) 0.0475(6) Uani 1 1 d . . . . .
C24 C 0.76196(18) 0.50284(16) 0.02116(16) 0.0495(6) Uani 1 1 d . . . . .
H24 H 0.7950 0.4840 -0.0200 0.059 Uiso 1 1 calc R U . . .
C25 C 0.69048(18) 0.45201(16) 0.03757(15) 0.0486(6) Uani 1 1 d . . . . .
C26 C 0.63985(18) 0.48015(16) 0.09882(15) 0.0474(6) Uani 1 1 d . . . . .
H26 H 0.5901 0.4457 0.1092 0.057 Uiso 1 1 calc R U . . .
C27 C 0.66211(17) 0.55613(15) 0.14283(15) 0.0454(6) Uani 1 1 d . . . . .
C28 C 0.73587(17) 0.60661(15) 0.12359(15) 0.0452(6) Uani 1 1 d . . . . .
C29 C 0.63427(17) 0.60508(15) 0.21259(15) 0.0460(6) Uani 1 1 d . . . . .
C30 C 0.58160(18) 0.60275(16) 0.27410(15) 0.0472(6) Uani 1 1 d . . . . .
C31 C 0.51839(17) 0.53976(16) 0.29090(15) 0.0482(6) Uani 1 1 d . . . . .
C32 C 0.47578(18) 0.54629(17) 0.35665(16) 0.0511(6) Uani 1 1 d . . . . .
C33 C 0.40792(18) 0.48754(17) 0.37923(17) 0.0532(7) Uani 1 1 d . . . . .
C34 C 0.36944(19) 0.40981(18) 0.34623(18) 0.0582(7) Uani 1 1 d . . . . .
H34 H 0.3876 0.3816 0.3002 0.070 Uiso 1 1 calc R U . . .
C35 C 0.30200(19) 0.37489(17) 0.38448(18) 0.0568(7) Uani 1 1 d . . . . .
C36 C 0.2487(2) 0.29655(18) 0.36465(19) 0.0614(7) Uani 1 1 d . . . . .
C37 C -0.0171(2) 0.19452(19) 0.50324(18) 0.0622(8) Uani 1 1 d . . . . .
C38 C -0.0546(2) 0.24253(18) 0.56012(18) 0.0597(8) Uani 1 1 d . . . . .
C39 C -0.1352(2) 0.24439(19) 0.60237(18) 0.0625(8) Uani 1 1 d . . . . .
C40 C -0.1257(2) 0.32257(19) 0.64661(17) 0.0596(8) Uani 1 1 d . . . . .
C47 C 0.42850(19) 0.66987(17) 0.53362(16) 0.0525(6) Uani 1 1 d . . . . .
C48 C 0.4911(3) 0.7964(2) 0.6093(2) 0.0731(9) Uani 1 1 d . . . . .
H48A H 0.5107 0.7748 0.6616 0.088 Uiso 1 1 calc R U . . .
H48B H 0.4265 0.8157 0.6063 0.088 Uiso 1 1 calc R U . . .
C49 C 0.5588(3) 0.8660(2) 0.6012(2) 0.0777(10) Uani 1 1 d . . . . .
H49A H 0.6207 0.8448 0.5984 0.116 Uiso 1 1 calc R U . . .
H49B H 0.5648 0.9080 0.6479 0.116 Uiso 1 1 calc R U . . .
H49C H 0.5349 0.8906 0.5519 0.116 Uiso 1 1 calc R U . . .
C50 C 0.7123(2) 0.80460(17) 0.33753(17) 0.0561(7) Uani 1 1 d . . . . .
C51 C 0.7006(3) 0.9207(2) 0.4311(2) 0.0784(10) Uani 1 1 d . . . . .
H51A H 0.7704 0.9261 0.4412 0.094 Uiso 1 1 calc R U . . .
H51B H 0.6804 0.9313 0.4836 0.094 Uiso 1 1 calc R U . . .
C52 C 0.6615(3) 0.9837(2) 0.3774(2) 0.0824(10) Uani 1 1 d . . . . .
H52A H 0.6849 0.9756 0.3269 0.124 Uiso 1 1 calc R U . . .
H52B H 0.6817 1.0393 0.4047 0.124 Uiso 1 1 calc R U . . .
H52C H 0.5924 0.9772 0.3659 0.124 Uiso 1 1 calc R U . . .
C53 C -0.3483(3) 0.1515(2) 0.6715(2) 0.0823(11) Uani 1 1 d . . . . .
C54 C -0.4166(3) 0.1891(3) 0.7241(3) 0.1182(17) Uani 1 1 d . . . . .
H54A H -0.4708 0.1500 0.7205 0.177 Uiso 1 1 calc R U . . .
H54B H -0.4385 0.2406 0.7047 0.177 Uiso 1 1 calc R U . . .
H54C H -0.3834 0.2004 0.7802 0.177 Uiso 1 1 calc R U . . .
C55 C -0.3007(3) 0.0850(3) 0.7122(3) 0.1267(19) Uani 1 1 d . . . . .
H55A H -0.3481 0.0464 0.7245 0.190 Uiso 1 1 calc R U . . .
H55B H -0.2587 0.1088 0.7623 0.190 Uiso 1 1 calc R U . . .
H55C H -0.2636 0.0556 0.6768 0.190 Uiso 1 1 calc R U . . .
C56 C -0.4030(3) 0.1133(4) 0.5897(2) 0.148(3) Uani 1 1 d . . . . .
H56A H -0.3592 0.0878 0.5582 0.222 Uiso 1 1 calc R U . . .
H56B H -0.4352 0.1562 0.5612 0.222 Uiso 1 1 calc R U . . .
H56C H -0.4498 0.0711 0.5971 0.222 Uiso 1 1 calc R U . . .
C57 C -0.0610(2) 0.55971(18) 0.78700(19) 0.0626(8) Uani 1 1 d . . . . .
C58 C -0.1411(2) 0.5909(2) 0.8275(2) 0.0743(9) Uani 1 1 d . . . . .
H58A H -0.1965 0.5977 0.7861 0.111 Uiso 1 1 calc R U . . .
H58B H -0.1206 0.6440 0.8599 0.111 Uiso 1 1 calc R U . . .
H58C H -0.1576 0.5509 0.8623 0.111 Uiso 1 1 calc R U . . .
C59 C 0.0256(3) 0.5486(2) 0.8518(2) 0.0818(10) Uani 1 1 d . . . . .
H59A H 0.0098 0.5065 0.8848 0.123 Uiso 1 1 calc R U . . .
H59B H 0.0443 0.6010 0.8861 0.123 Uiso 1 1 calc R U . . .
H59C H 0.0779 0.5312 0.8260 0.123 Uiso 1 1 calc R U . . .
C60 C -0.0349(3) 0.6263(2) 0.7363(2) 0.0796(10) Uani 1 1 d . . . . .
H60A H 0.0215 0.6115 0.7150 0.119 Uiso 1 1 calc R U . . .
H60B H -0.0221 0.6795 0.7700 0.119 Uiso 1 1 calc R U . . .
H60C H -0.0875 0.6302 0.6915 0.119 Uiso 1 1 calc R U . . .
C61 C 0.96789(19) 0.76999(17) 0.09922(18) 0.0568(7) Uani 1 1 d . . . . .
C62 C 0.9348(2) 0.85604(19) 0.0874(2) 0.0771(10) Uani 1 1 d . . . . .
H62A H 0.9890 0.8931 0.0850 0.116 Uiso 1 1 calc R U . . .
H62B H 0.9057 0.8769 0.1326 0.116 Uiso 1 1 calc R U . . .
H62C H 0.8884 0.8534 0.0370 0.116 Uiso 1 1 calc R U . . .
C63 C 1.0400(2) 0.7724(3) 0.1776(2) 0.0885(11) Uani 1 1 d . . . . .
H63A H 1.0661 0.7182 0.1812 0.133 Uiso 1 1 calc R U . . .
H63B H 1.0091 0.7864 0.2234 0.133 Uiso 1 1 calc R U . . .
H63C H 1.0910 0.8140 0.1785 0.133 Uiso 1 1 calc R U . . .
C64 C 1.0151(2) 0.7404(2) 0.0301(2) 0.0837(11) Uani 1 1 d . . . . .
H64A H 1.0366 0.6851 0.0366 0.126 Uiso 1 1 calc R U . . .
H64B H 1.0693 0.7783 0.0297 0.126 Uiso 1 1 calc R U . . .
H64C H 0.9698 0.7388 -0.0209 0.126 Uiso 1 1 calc R U . . .
C65 C 0.66641(19) 0.36469(16) -0.00618(17) 0.0530(6) Uani 1 1 d . . . . .
C66 C 0.7233(2) 0.34452(18) -0.07218(18) 0.0627(8) Uani 1 1 d . . . . .
H66A H 0.7117 0.3843 -0.1114 0.094 Uiso 1 1 calc R U . . .
H66B H 0.7040 0.2888 -0.0993 0.094 Uiso 1 1 calc R U . . .
H66C H 0.7907 0.3475 -0.0482 0.094 Uiso 1 1 calc R U . . .
C67 C 0.5609(2) 0.35450(18) -0.04509(17) 0.0587(7) Uani 1 1 d . . . . .
H67A H 0.5230 0.3655 -0.0034 0.088 Uiso 1 1 calc R U . . .
H67B H 0.5455 0.2980 -0.0716 0.088 Uiso 1 1 calc R U . . .
H67C H 0.5470 0.3934 -0.0850 0.088 Uiso 1 1 calc R U . . .
C68 C 0.6890(2) 0.30281(18) 0.05550(19) 0.0656(8) Uani 1 1 d . . . . .
H68A H 0.7567 0.3080 0.0785 0.098 Uiso 1 1 calc R U . . .
H68B H 0.6716 0.2467 0.0288 0.098 Uiso 1 1 calc R U . . .
H68C H 0.6532 0.3144 0.0985 0.098 Uiso 1 1 calc R U . . .
C69 C 0.15044(17) 0.45554(16) 0.57504(16) 0.0493(6) Uani 1 1 d . . . . .
C70 C 0.12194(18) 0.52511(17) 0.53886(17) 0.0532(7) Uani 1 1 d . . . . .
H70 H 0.0892 0.5187 0.4845 0.064 Uiso 1 1 calc R U . . .
C71 C 0.14036(18) 0.60333(17) 0.58059(17) 0.0536(7) Uani 1 1 d . . . . .
H71 H 0.1206 0.6502 0.5550 0.064 Uiso 1 1 calc R U . . .
C72 C 0.18798(18) 0.61276(17) 0.66007(17) 0.0522(7) Uani 1 1 d . . . . .
C73 C 0.21415(18) 0.54355(16) 0.69738(17) 0.0526(7) Uani 1 1 d . . . . .
H73 H 0.2456 0.5498 0.7521 0.063 Uiso 1 1 calc R U . . .
C74 C 0.19489(17) 0.46584(17) 0.65557(16) 0.0519(7) Uani 1 1 d . . . . .
H74 H 0.2121 0.4189 0.6820 0.062 Uiso 1 1 calc R U . . .
C75 C 0.1934(2) 0.76068(17) 0.66846(19) 0.0632(8) Uani 1 1 d . . . . .
H75A H 0.1250 0.7616 0.6466 0.076 Uiso 1 1 calc R U . . .
H75B H 0.2281 0.7637 0.6238 0.076 Uiso 1 1 calc R U . . .
C76 C 0.2253(2) 0.83196(19) 0.7332(2) 0.0734(9) Uani 1 1 d . . . . .
H76A H 0.2920 0.8264 0.7583 0.088 Uiso 1 1 calc R U . . .
H76B H 0.2222 0.8840 0.7083 0.088 Uiso 1 1 calc R U . . .
C77 C 0.1666(3) 0.8369(2) 0.7976(2) 0.0773(9) Uani 1 1 d . . . . .
H77A H 0.1597 0.7816 0.8152 0.093 Uiso 1 1 calc R U . . .
H77B H 0.1027 0.8528 0.7744 0.093 Uiso 1 1 calc R U . . .
C78 C 0.2076(3) 0.8977(2) 0.8704(2) 0.0863(11) Uani 1 1 d . . . . .
H78A H 0.2738 0.8853 0.8902 0.104 Uiso 1 1 calc R U . . .
H78B H 0.2082 0.9539 0.8538 0.104 Uiso 1 1 calc R U . . .
C79 C 0.1547(3) 0.8967(3) 0.9378(3) 0.1052(14) Uani 1 1 d . . . . .
H79A H 0.0923 0.9188 0.9205 0.126 Uiso 1 1 calc R U . . .
H79B H 0.1433 0.8386 0.9466 0.126 Uiso 1 1 calc R U . . .
C80 C 0.2004(4) 0.9439(3) 1.0165(3) 0.1182(17) Uani 1 1 d . . . . .
H80A H 0.2621 0.9225 1.0352 0.177 Uiso 1 1 calc R U . . .
H80B H 0.1603 0.9379 1.0563 0.177 Uiso 1 1 calc R U . . .
H80C H 0.2090 1.0024 1.0098 0.177 Uiso 1 1 calc R U . . .
C81 C 0.49683(17) 0.46324(16) 0.23303(16) 0.0480(6) Uani 1 1 d . . . . .
C82 C 0.54597(18) 0.39253(16) 0.24724(16) 0.0493(6) Uani 1 1 d . . . . .
H82 H 0.5968 0.3945 0.2920 0.059 Uiso 1 1 calc R U . . .
C83 C 0.52086(18) 0.32006(17) 0.19650(16) 0.0501(6) Uani 1 1 d . . . . .
H83 H 0.5543 0.2723 0.2067 0.060 Uiso 1 1 calc R U . . .
C84 C 0.44686(18) 0.31627(16) 0.13039(16) 0.0493(6) Uani 1 1 d . . . . .
C85 C 0.39788(18) 0.38598(16) 0.11601(16) 0.0514(6) Uani 1 1 d . . . . .
H85 H 0.3472 0.3840 0.0712 0.062 Uiso 1 1 calc R U . . .
C86 C 0.42328(18) 0.45886(17) 0.16750(16) 0.0511(6) Uani 1 1 d . . . . .
H86 H 0.3894 0.5065 0.1574 0.061 Uiso 1 1 calc R U . . .
C87 C 0.3522(2) 0.23497(18) 0.01559(19) 0.0660(8) Uani 1 1 d . . . . .
H87A H 0.3626 0.2754 -0.0216 0.079 Uiso 1 1 calc R U . . .
H87B H 0.2921 0.2456 0.0337 0.079 Uiso 1 1 calc R U . . .
C88 C 0.3482(2) 0.14835(18) -0.0264(2) 0.0673(8) Uani 1 1 d . . . . .
H88A H 0.2920 0.1404 -0.0704 0.081 Uiso 1 1 calc R U . . .
H88B H 0.3397 0.1091 0.0125 0.081 Uiso 1 1 calc R U . . .
C89 C 0.4344(2) 0.12736(19) -0.0611(2) 0.0694(8) Uani 1 1 d . . . . .
H89A H 0.4904 0.1335 -0.0169 0.083 Uiso 1 1 calc R U . . .
H89B H 0.4440 0.1673 -0.0990 0.083 Uiso 1 1 calc R U . . .
C90 C 0.4274(2) 0.04017(19) -0.10516(19) 0.0687(8) Uani 1 1 d . . . . .
H90A H 0.4124 0.0009 -0.0684 0.082 Uiso 1 1 calc R U . . .
H90B H 0.3741 0.0357 -0.1517 0.082 Uiso 1 1 calc R U . . .
C91 C 0.5140(3) 0.0147(2) -0.1350(2) 0.0820(10) Uani 1 1 d . . . . .
H91A H 0.5668 0.0163 -0.0883 0.098 Uiso 1 1 calc R U . . .
H91B H 0.5309 0.0553 -0.1699 0.098 Uiso 1 1 calc R U . . .
C92 C 0.5035(3) -0.0699(2) -0.1815(2) 0.0847(10) Uani 1 1 d . . . . .
H92A H 0.4922 -0.1111 -0.1461 0.127 Uiso 1 1 calc R U . . .
H92B H 0.5614 -0.0810 -0.2018 0.127 Uiso 1 1 calc R U . . .
H92C H 0.4501 -0.0727 -0.2269 0.127 Uiso 1 1 calc R U . . .
B1 B 0.1174(3) 0.2148(2) 0.4174(3) 0.0711(9) Uani 1 1 d . U . . .

loop_
_atom_site_aniso_label
_atom_site_aniso_U_11
_atom_site_aniso_U_22
_atom_site_aniso_U_33
_atom_site_aniso_U_23
_atom_site_aniso_U_13
_atom_site_aniso_U_12
F1 0.0773(13) 0.0847(13) 0.0818(12) 0.0178(10) 0.0103(10) -0.0222(10)
F2 0.0816(14) 0.0755(13) 0.144(2) 0.0274(13) -0.0007(13) -0.0090(11)
O2 0.0636(19) 0.073(3) 0.101(5) 0.013(3) -0.003(2) -0.0325(18)
C41 0.0716(16) 0.0646(16) 0.0625(16) 0.0162(12) 0.0081(13) -0.0260(13)
O1 0.091(2) 0.0682(19) 0.064(2) 0.0063(16) 0.022(2) -0.0388(16)
C42 0.103(2) 0.0748(17) 0.0767(19) -0.0015(14) 0.0208(17) -0.0372(16)
C43 0.108(4) 0.086(3) 0.123(4) -0.015(3) 0.031(3) -0.008(3)
O2A 0.071(7) 0.083(8) 0.065(8) 0.006(6) 0.011(5) -0.037(6)
C41A 0.0716(16) 0.0646(16) 0.0625(16) 0.0162(12) 0.0081(13) -0.0260(13)
O1A 0.081(4) 0.069(3) 0.066(4) 0.011(3) 0.016(3) -0.033(3)
C42A 0.103(2) 0.0748(17) 0.0767(19) -0.0015(14) 0.0208(17) -0.0372(16)
C43A 0.124(9) 0.053(6) 0.077(3) 0.006(4) 0.015(7) -0.017(6)
O4 0.141(5) 0.098(4) 0.115(4) -0.029(3) 0.069(4) -0.050(3)
C44 0.0575(17) 0.0626(16) 0.092(2) -0.0048(14) 0.0204(14) -0.0123(13)
O3 0.084(2) 0.0615(17) 0.097(2) -0.0073(14) 0.0197(17) -0.0156(14)
C45 0.087(3) 0.064(2) 0.103(3) -0.0110(19) 0.027(2) -0.011(2)
C46 0.133(6) 0.114(6) 0.102(3) -0.030(4) 0.004(3) 0.018(5)
O4A 0.063(4) 0.059(6) 0.087(7) -0.006(5) 0.022(4) -0.001(4)
C44A 0.0575(17) 0.0626(16) 0.092(2) -0.0048(14) 0.0204(14) -0.0123(13)
O3A 0.066(3) 0.065(4) 0.089(4) -0.006(3) 0.014(3) -0.011(3)
C45A 0.087(6) 0.083(6) 0.100(5) -0.019(4) 0.013(5) -0.002(5)
C46A 0.116(8) 0.093(10) 0.118(9) -0.021(7) -0.008(8) -0.027(7)
O5 0.0542(11) 0.0514(11) 0.0716(12) 0.0142(9) 0.0076(9) -0.0058(9)
O6 0.0662(13) 0.0681(13) 0.0778(14) -0.0137(10) 0.0311(11) -0.0245(10)
O7 0.0652(13) 0.0681(13) 0.0687(12) 0.0043(10) 0.0314(11) -0.0175(10)
O8 0.0900(16) 0.0553(12) 0.0825(14) -0.0095(10) 0.0469(13) -0.0292(11)
O9 0.0602(13) 0.0669(13) 0.0818(14) -0.0040(11) 0.0295(11) -0.0162(10)
O10 0.0527(11) 0.0498(10) 0.0636(11) 0.0078(9) 0.0050(9) -0.0051(8)
N1 0.0481(13) 0.0588(14) 0.0751(16) 0.0050(12) 0.0141(11) -0.0143(11)
N2 0.0523(14) 0.0591(14) 0.0668(14) 0.0180(11) 0.0009(10) -0.0197(11)
N3 0.0429(12) 0.0570(13) 0.0543(12) 0.0055(10) 0.0150(10) -0.0110(10)
N4 0.0509(13) 0.0505(13) 0.0551(12) 0.0067(10) 0.0151(10) -0.0023(10)
N4A 0.0509(13) 0.0505(13) 0.0551(12) 0.0067(10) 0.0151(10) -0.0023(10)
F3 0.073(4) 0.067(4) 0.068(4) 0.005(3) 0.019(4) -0.021(3)
F4 0.064(4) 0.068(4) 0.105(6) 0.001(4) 0.027(4) -0.001(4)
B2 0.051(8) 0.058(8) 0.070(8) 0.009(6) 0.011(7) -0.001(6)
C1 0.0624(19) 0.079(2) 0.0682(19) 0.0236(16) 0.0046(15) -0.0322(16)
C2 0.0549(18) 0.095(2) 0.0678(19) 0.0279(18) 0.0078(15) -0.0309(17)
C3 0.0539(18) 0.097(3) 0.0659(18) 0.0196(18) 0.0114(15) -0.0311(17)
C4 0.0466(16) 0.089(2) 0.0628(17) 0.0314(16) 0.0094(14) -0.0180(15)
C5 0.0494(17) 0.082(2) 0.0633(17) 0.0242(16) 0.0125(14) -0.0127(15)
C6 0.0480(16) 0.0736(19) 0.0594(16) 0.0316(14) 0.0104(13) -0.0067(14)
C7 0.0445(15) 0.0650(18) 0.0602(16) 0.0262(14) 0.0083(13) -0.0142(13)
C8 0.0411(14) 0.0647(17) 0.0562(15) 0.0255(13) 0.0050(12) -0.0138(12)
C9 0.0449(15) 0.0586(16) 0.0604(16) 0.0237(13) 0.0030(13) -0.0169(12)
C10 0.0465(15) 0.0532(15) 0.0575(15) 0.0171(12) 0.0027(12) -0.0142(12)
C11 0.0390(14) 0.0587(16) 0.0582(15) 0.0160(13) 0.0054(12) -0.0127(12)
C12 0.0467(16) 0.0568(16) 0.0648(17) 0.0056(13) 0.0119(13) -0.0161(12)
C13 0.0430(15) 0.0582(16) 0.0638(17) 0.0065(13) 0.0138(13) -0.0166(12)
C14 0.0462(15) 0.0603(16) 0.0579(16) 0.0047(13) 0.0150(12) -0.0175(12)
C15 0.0422(15) 0.0581(16) 0.0559(15) 0.0042(12) 0.0130(12) -0.0142(12)
C16 0.0444(15) 0.0542(15) 0.0568(15) 0.0067(12) 0.0162(12) -0.0141(12)
C17 0.0491(15) 0.0482(14) 0.0571(15) 0.0097(12) 0.0146(12) -0.0030(12)
C18 0.0433(14) 0.0486(14) 0.0539(15) 0.0116(12) 0.0111(12) -0.0030(11)
C19 0.0448(14) 0.0474(14) 0.0500(14) 0.0116(11) 0.0103(11) -0.0022(11)
C20 0.0465(15) 0.0499(15) 0.0537(15) 0.0096(12) 0.0081(12) -0.0080(11)
C21 0.0422(14) 0.0560(16) 0.0550(15) 0.0150(12) 0.0086(12) -0.0063(12)
C22 0.0447(15) 0.0556(16) 0.0545(15) 0.0127(12) 0.0140(12) -0.0045(12)
C23 0.0410(14) 0.0529(15) 0.0500(14) 0.0129(11) 0.0096(11) -0.0037(11)
C24 0.0470(15) 0.0536(15) 0.0498(14) 0.0092(12) 0.0134(12) -0.0028(12)
C25 0.0446(15) 0.0505(15) 0.0510(14) 0.0087(11) 0.0098(12) -0.0031(11)
C26 0.0390(14) 0.0525(15) 0.0516(14) 0.0130(12) 0.0090(11) -0.0070(11)
C27 0.0387(13) 0.0492(14) 0.0490(13) 0.0102(11) 0.0093(11) -0.0032(11)
C28 0.0405(14) 0.0481(14) 0.0479(13) 0.0114(11) 0.0087(11) -0.0046(11)
C29 0.0380(13) 0.0490(14) 0.0522(14) 0.0111(11) 0.0104(11) -0.0027(11)
C30 0.0411(14) 0.0493(14) 0.0522(14) 0.0071(11) 0.0113(11) -0.0005(11)
C31 0.0355(13) 0.0570(15) 0.0528(14) 0.0101(12) 0.0097(11) -0.0038(11)
C32 0.0413(14) 0.0569(16) 0.0542(15) 0.0037(12) 0.0117(12) -0.0112(12)
C33 0.0396(14) 0.0592(16) 0.0607(16) 0.0047(13) 0.0149(12) -0.0144(12)
C34 0.0448(15) 0.0647(17) 0.0639(17) -0.0006(14) 0.0163(13) -0.0156(13)
C35 0.0428(15) 0.0575(16) 0.0680(17) 0.0016(13) 0.0131(13) -0.0164(12)
C36 0.0462(16) 0.0565(17) 0.081(2) 0.0025(14) 0.0176(15) -0.0133(13)
C37 0.0556(17) 0.0623(18) 0.0655(18) 0.0213(15) 0.0009(14) -0.0231(14)
C38 0.0522(17) 0.0627(17) 0.0625(17) 0.0221(14) 0.0035(14) -0.0200(13)
C39 0.0512(17) 0.074(2) 0.0611(17) 0.0256(15) 0.0046(13) -0.0231(14)
C40 0.0513(17) 0.0700(19) 0.0578(16) 0.0253(14) 0.0062(13) -0.0205(14)
C47 0.0510(16) 0.0548(15) 0.0536(15) 0.0076(12) 0.0175(13) -0.0124(12)
C48 0.085(2) 0.068(2) 0.0676(19) -0.0100(15) 0.0318(17) -0.0191(17)
C49 0.086(2) 0.075(2) 0.069(2) -0.0014(16) 0.0182(18) -0.0214(18)
C50 0.0586(17) 0.0530(16) 0.0579(16) 0.0051(13) 0.0175(14) -0.0052(13)
C51 0.092(2) 0.069(2) 0.076(2) -0.0117(17) 0.0439(19) -0.0343(18)
C52 0.074(2) 0.0575(19) 0.118(3) 0.0030(19) 0.031(2) -0.0151(16)
C53 0.072(2) 0.103(3) 0.071(2) 0.0223(19) 0.0135(17) -0.046(2)
C54 0.084(3) 0.128(4) 0.147(4) 0.010(3) 0.052(3) -0.052(3)
C55 0.102(3) 0.127(4) 0.150(4) 0.062(3) 0.009(3) -0.065(3)
C56 0.129(4) 0.219(6) 0.080(3) 0.004(3) 0.017(3) -0.132(4)
C57 0.0561(18) 0.0614(18) 0.0770(19) 0.0239(15) 0.0224(15) -0.0043(14)
C58 0.071(2) 0.082(2) 0.077(2) 0.0230(17) 0.0304(18) -0.0053(17)
C59 0.075(2) 0.071(2) 0.091(2) 0.0062(18) -0.0035(19) -0.0021(17)
C60 0.078(2) 0.066(2) 0.112(3) 0.0334(19) 0.050(2) 0.0062(17)
C61 0.0466(15) 0.0578(16) 0.0672(17) 0.0125(13) 0.0140(13) -0.0122(12)
C62 0.066(2) 0.067(2) 0.107(3) 0.0273(18) 0.0312(19) -0.0121(16)
C63 0.055(2) 0.107(3) 0.095(3) 0.020(2) -0.0031(18) -0.0271(19)
C64 0.064(2) 0.082(2) 0.110(3) 0.005(2) 0.041(2) -0.0240(17)
C65 0.0516(16) 0.0509(15) 0.0591(16) 0.0081(12) 0.0180(13) -0.0049(12)
C66 0.0656(19) 0.0552(16) 0.0710(18) 0.0048(14) 0.0263(15) -0.0049(14)
C67 0.0579(17) 0.0578(17) 0.0593(16) 0.0023(13) 0.0156(14) -0.0162(13)
C68 0.074(2) 0.0547(17) 0.0719(19) 0.0151(14) 0.0202(16) 0.0014(15)
C69 0.0350(13) 0.0571(15) 0.0570(15) 0.0152(12) 0.0101(11) -0.0139(11)
C70 0.0411(14) 0.0639(17) 0.0563(15) 0.0214(13) 0.0084(12) -0.0110(12)
C71 0.0404(14) 0.0572(16) 0.0664(17) 0.0238(13) 0.0106(12) -0.0065(12)
C72 0.0401(14) 0.0538(16) 0.0635(16) 0.0157(13) 0.0105(12) -0.0113(11)
C73 0.0433(15) 0.0554(16) 0.0582(15) 0.0150(12) 0.0058(12) -0.0113(12)
C74 0.0390(14) 0.0567(16) 0.0601(16) 0.0217(13) 0.0045(12) -0.0109(11)
C75 0.0599(18) 0.0524(16) 0.081(2) 0.0235(15) 0.0167(15) -0.0017(13)
C76 0.068(2) 0.0559(18) 0.099(2) 0.0209(17) 0.0196(18) -0.0078(15)
C77 0.078(2) 0.0625(19) 0.095(2) 0.0130(18) 0.0266(19) -0.0108(16)
C78 0.091(3) 0.061(2) 0.111(3) 0.0105(19) 0.035(2) -0.0138(18)
C79 0.115(3) 0.086(3) 0.119(3) -0.008(2) 0.053(3) -0.035(2)
C80 0.135(4) 0.095(3) 0.129(4) -0.013(3) 0.063(3) -0.040(3)
C81 0.0363(13) 0.0569(15) 0.0532(14) 0.0097(12) 0.0148(11) -0.0076(11)
C82 0.0402(14) 0.0594(16) 0.0507(14) 0.0130(12) 0.0126(11) -0.0051(12)
C83 0.0414(14) 0.0545(15) 0.0582(15) 0.0168(12) 0.0146(12) -0.0034(11)
C84 0.0430(14) 0.0513(15) 0.0543(15) 0.0103(12) 0.0115(12) -0.0088(11)
C85 0.0415(14) 0.0542(15) 0.0565(15) 0.0110(12) 0.0039(12) -0.0078(12)
C86 0.0419(14) 0.0528(15) 0.0603(16) 0.0149(12) 0.0107(12) -0.0039(11)
C87 0.0527(17) 0.0601(18) 0.077(2) 0.0025(15) -0.0039(15) -0.0075(14)
C88 0.0572(18) 0.0569(17) 0.080(2) 0.0021(15) 0.0007(16) -0.0117(14)
C89 0.069(2) 0.0603(18) 0.077(2) 0.0071(15) 0.0128(16) -0.0179(15)
C90 0.074(2) 0.0631(19) 0.0665(19) 0.0055(15) 0.0135(16) -0.0146(16)
C91 0.085(2) 0.084(2) 0.081(2) 0.0065(18) 0.031(2) -0.0142(19)
C92 0.097(3) 0.081(2) 0.079(2) 0.0054(19) 0.027(2) 0.003(2)
B1 0.057(2) 0.069(2) 0.085(2) 0.0187(19) 0.0064(17) -0.0141(16)

loop_
_atom_type_symbol
_atom_type_description
_atom_type_scat_dispersion_real
_atom_type_scat_dispersion_imag
_atom_type_scat_source
C C 0.0181 0.0091
;
International Tables for Crystallography
(1992, Vol. C, Tables 4.2.6.8 and 6.1.1.4)
;
H H 0.0000 0.0000
;
International Tables for Crystallography
(1992, Vol. C, Table 6.1.1.4)
;
O O 0.0492 0.0322
;
International Tables for Crystallography
(1992, Vol. C, Tables 4.2.6.8 and 6.1.1.4)
;
N N 0.0311 0.0180
;
International Tables for Crystallography
(1992, Vol. C, Tables 4.2.6.8 and 6.1.1.4)
;
B B 0.0090 0.0039
;
International Tables for Crystallography
(1992, Vol. C, Tables 4.2.6.8 and 6.1.1.4)
;
F F 0.0727 0.0534
;
International Tables for Crystallography
(1992, Vol. C, Tables 4.2.6.8 and 6.1.1.4)
;

loop_
_geom_angle_atom_site_label_1
_geom_angle_atom_site_label_2
_geom_angle_atom_site_label_3
_geom_angle
_geom_angle_publ_flag
C41 O1 C42 115.0(5) yes
C44 O3 C45 113.8(4) yes
C72 O5 C75 118.0(3) yes
C47 O6 C48 115.8(3) yes
C50 O8 C51 115.7(3) yes
C84 O10 C87 118.0(2) yes
C12 N1 C36 109.2(3) yes
C12 N1 B1 123.8(3) yes
C36 N1 B1 127.0(3) yes
C10 N2 C37 107.9(3) yes
C10 N2 B1 123.6(3) yes
C37 N2 B1 127.4(3) yes
C16 N3 C32 108.6(3) yes
C16 N3 B2 130.6(7) yes
C32 N3 B2 120.7(7) yes
C17 N4 C30 110.5(3) yes
C2 C1 C39 119.6(3) yes
C1 C2 C3 120.3(4) yes
C1 C2 C53 118.1(3) yes
C3 C2 C53 121.5(4) yes
C2 C3 C4 121.6(4) yes
C3 C4 C5 126.3(3) yes
C3 C4 C40 116.1(3) yes
C5 C4 C40 117.5(3) yes
C4 C5 C6 121.2(3) yes
C5 C6 C7 119.8(3) yes
C5 C6 C57 121.5(3) yes
C7 C6 C57 118.6(3) yes
C6 C7 C8 121.1(3) yes
C7 C8 C9 138.4(3) yes
C7 C8 C40 117.3(3) yes
C9 C8 C40 104.3(3) yes
C8 C9 C10 145.0(3) yes
C8 C9 C38 108.5(3) yes
C10 C9 C38 106.3(3) yes
N2 C10 C9 108.3(3) yes
N2 C10 C11 120.4(3) yes
C9 C10 C11 131.0(3) yes
C10 C11 C12 122.7(3) yes
C10 C11 C69 120.0(3) yes
C12 C11 C69 117.3(3) yes
N1 C12 C11 121.3(3) yes
N1 C12 C13 108.1(3) yes
C11 C12 C13 130.5(3) yes
C12 C13 C14 133.5(3) yes
C12 C13 C35 106.1(3) yes
C14 C13 C35 120.5(3) yes
C13 C14 C15 116.3(3) yes
C14 C15 C16 131.0(3) yes
C14 C15 C33 123.2(3) yes
C16 C15 C33 105.8(3) yes
N3 C16 C15 111.6(3) yes
N3 C16 C47 123.6(3) yes
C15 C16 C47 124.7(3) yes
N4 C17 C18 107.3(3) yes
N4 C17 C50 125.4(3) yes
C18 C17 C50 127.3(3) yes
C18 C17 N4A 107.3(3) yes
C50 C17 N4A 125.4(3) yes
C17 C18 C19 141.3(3) yes
C17 C18 C29 108.7(3) yes
C19 C18 C29 109.6(3) yes
C18 C19 C20 135.8(3) yes
C18 C19 C28 104.7(3) yes
C20 C19 C28 119.3(3) yes
C19 C20 C21 119.6(3) yes
C20 C21 C22 119.8(3) yes
C20 C21 C61 118.1(3) yes
C22 C21 C61 121.9(3) yes
C21 C22 C23 122.1(3) yes
C22 C23 C24 126.8(3) yes
C22 C23 C28 116.2(3) yes
C24 C23 C28 116.9(3) yes
C23 C24 C25 121.4(3) yes
C24 C25 C26 119.6(3) yes
C24 C25 C65 121.7(3) yes
C26 C25 C65 118.6(3) yes
C25 C26 C27 121.0(3) yes
C26 C27 C28 117.5(3) yes
C26 C27 C29 138.3(3) yes
C28 C27 C29 104.1(2) yes
C19 C28 C23 122.9(3) yes
C19 C28 C27 113.4(3) yes
C23 C28 C27 123.6(3) yes
C18 C29 C27 108.1(3) yes
C18 C29 C30 106.7(3) yes
C27 C29 C30 144.6(3) yes
N4 C30 C29 106.7(3) yes
N4 C30 C31 121.7(3) yes
C29 C30 C31 131.5(3) yes
C29 C30 N4A 106.7(3) yes
C31 C30 N4A 121.7(3) yes
C30 C31 C32 123.9(3) yes
C30 C31 C81 118.1(3) yes
C32 C31 C81 118.0(3) yes
N3 C32 C31 122.5(3) yes
N3 C32 C33 108.4(3) yes
C31 C32 C33 129.1(3) yes
C15 C33 C32 105.6(3) yes
C15 C33 C34 120.7(3) yes
C32 C33 C34 133.7(3) yes
C33 C34 C35 116.3(3) yes
C13 C35 C34 123.0(3) yes
C13 C35 C36 107.2(3) yes
C34 C35 C36 129.8(3) yes
N1 C36 C35 109.5(3) yes
N1 C36 C44 127.0(3) yes
N1 C36 C44A 127.0(3) yes
C35 C36 C44 123.4(3) yes
C35 C36 C44A 123.4(3) yes
N2 C37 C38 108.8(3) yes
N2 C37 C41 126.5(3) yes
N2 C37 C41A 126.5(3) yes
C38 C37 C41 124.6(3) yes
C38 C37 C41A 124.6(3) yes
C9 C38 C37 108.6(3) yes
C9 C38 C39 109.3(3) yes
C37 C38 C39 141.9(3) yes
C1 C39 C38 136.6(3) yes
C1 C39 C40 118.7(3) yes
C38 C39 C40 104.7(3) yes
C4 C40 C8 123.2(3) yes
C4 C40 C39 123.6(3) yes
C8 C40 C39 113.2(3) yes
O1 C41 O2 122.5(5) yes
O1 C41 C37 114.0(4) yes
O2 C41 C37 123.5(5) yes
O1 C42 C43 106.7(5) yes
O3 C44 O4 125.5(5) yes
O3 C44 C36 112.0(4) yes
O4 C44 C36 122.5(4) yes
O3 C45 C46 108.8(5) yes
O6 C47 O7 123.5(3) yes
O6 C47 C16 113.3(3) yes
O7 C47 C16 123.2(3) yes
O6 C48 C49 106.6(3) yes
O8 C50 O9 123.9(3) yes
O8 C50 C17 113.0(3) yes
O9 C50 C17 123.0(3) yes
O8 C51 C52 111.2(3) yes
C2 C53 C54 112.2(4) yes
C2 C53 C55 108.2(3) yes
C2 C53 C56 110.0(4) yes
C54 C53 C55 108.1(4) yes
C54 C53 C56 110.5(4) yes
C55 C53 C56 107.7(4) yes
C6 C57 C58 112.6(3) yes
C6 C57 C59 108.0(3) yes
C6 C57 C60 110.7(3) yes
C58 C57 C59 109.5(3) yes
C58 C57 C60 107.4(3) yes
C59 C57 C60 108.7(3) yes
C21 C61 C62 109.6(3) yes
C21 C61 C63 107.8(3) yes
C21 C61 C64 112.3(3) yes
C62 C61 C63 110.5(3) yes
C62 C61 C64 108.3(3) yes
C63 C61 C64 108.3(3) yes
C25 C65 C66 112.7(3) yes
C25 C65 C67 109.8(3) yes
C25 C65 C68 108.5(3) yes
C66 C65 C67 108.1(3) yes
C66 C65 C68 107.8(3) yes
C67 C65 C68 109.7(3) yes
C11 C69 C70 120.4(3) yes
C11 C69 C74 120.9(3) yes
C70 C69 C74 118.5(3) yes
C69 C70 C71 121.3(3) yes
C70 C71 C72 119.5(3) yes
O5 C72 C71 124.6(3) yes
O5 C72 C73 115.7(3) yes
C71 C72 C73 119.7(3) yes
C72 C73 C74 120.5(3) yes
C69 C74 C73 120.5(3) yes
O5 C75 C76 106.5(3) yes
C75 C76 C77 112.9(3) yes
C76 C77 C78 113.7(3) yes
C77 C78 C79 113.8(4) yes
C78 C79 C80 116.6(4) yes
C31 C81 C82 120.6(3) yes
C31 C81 C86 120.5(3) yes
C82 C81 C86 118.8(3) yes
C81 C82 C83 120.2(3) yes
C82 C83 C84 120.6(3) yes
O10 C84 C83 116.0(3) yes
O10 C84 C85 124.6(3) yes
C83 C84 C85 119.4(3) yes
C84 C85 C86 119.7(3) yes
C81 C86 C85 121.2(3) yes
O10 C87 C88 107.4(3) yes
C87 C88 C89 114.6(3) yes
C88 C89 C90 113.5(3) yes
C89 C90 C91 115.2(3) yes
C90 C91 C92 114.0(3) yes
F1 B1 F2 113.6(3) yes
F1 B1 N1 110.7(4) yes
F1 B1 N2 108.7(3) yes
F2 B1 N1 105.2(3) yes
F2 B1 N2 110.4(4) yes
N1 B1 N2 108.0(3) yes
F3 B2 F4 114.6(11) yes
F3 B2 N3 114.3(11) yes
F3 B2 N4A 102.1(10) yes
F4 B2 N3 100.9(10) yes
F4 B2 N4A 109.8(11) yes
N3 B2 N4A 115.6(9) yes
C17 N4A C30 110.5(3) yes
C17 N4A B2 133.9(5) yes
C30 N4A B2 115.6(5) yes
C37 C41A O2A 119.6(11) yes
C37 C41A O1A 114.9(8) yes
O2A C41A O1A 124.9(13) yes
C41A O1A C42A 116.2(14) yes
O1A C42A C43A 108.5(9) yes
C36 C44A O4A 121.0(8) yes
C36 C44A O3A 121.0(6) yes
O4A C44A O3A 117.3(9) yes
C44A O3A C45A 116.7(10) yes
O3A C45A C46A 101.7(16) yes
C17 N4 H4 124.752 no
C30 N4 H4 124.739 no
C2 C1 H1 120.181 no
C39 C1 H1 120.177 no
C2 C3 H3 119.198 no
C4 C3 H3 119.198 no
C4 C5 H5 119.403 no
C6 C5 H5 119.391 no
C6 C7 H7 119.457 no
C8 C7 H7 119.460 no
C13 C14 H14 121.873 no
C15 C14 H14 121.870 no
C19 C20 H20 120.184 no
C21 C20 H20 120.193 no
C21 C22 H22 118.945 no
C23 C22 H22 118.940 no
C23 C24 H24 119.300 no
C25 C24 H24 119.301 no
C25 C26 H26 119.510 no
C27 C26 H26 119.525 no
C33 C34 H34 121.872 no
C35 C34 H34 121.864 no
O1 C42 H42A 110.385 no
O1 C42 H42B 110.383 no
C43 C42 H42A 110.392 no
C43 C42 H42B 110.397 no
H42A C42 H42B 108.602 no
C42 C43 H43A 109.468 no
C42 C43 H43B 109.468 no
C42 C43 H43C 109.479 no
H43A C43 H43B 109.469 no
H43A C43 H43C 109.468 no
H43B C43 H43C 109.475 no
O3 C45 H45A 109.931 no
O3 C45 H45B 109.940 no
C46 C45 H45A 109.930 no
C46 C45 H45B 109.929 no
H45A C45 H45B 108.327 no
C45 C46 H46A 109.465 no
C45 C46 H46B 109.470 no
C45 C46 H46C 109.474 no
H46A C46 H46B 109.470 no
H46A C46 H46C 109.468 no
H46B C46 H46C 109.479 no
O6 C48 H48A 110.410 no
O6 C48 H48B 110.406 no
C49 C48 H48A 110.409 no
C49 C48 H48B 110.409 no
H48A C48 H48B 108.610 no
C48 C49 H49A 109.466 no
C48 C49 H49B 109.473 no
C48 C49 H49C 109.464 no
H49A C49 H49B 109.478 no
H49A C49 H49C 109.474 no
H49B C49 H49C 109.472 no
O8 C51 H51A 109.386 no
O8 C51 H51B 109.381 no
C52 C51 H51A 109.372 no
C52 C51 H51B 109.381 no
H51A C51 H51B 108.009 no
C51 C52 H52A 109.473 no
C51 C52 H52B 109.476 no
C51 C52 H52C 109.477 no
H52A C52 H52B 109.463 no
H52A C52 H52C 109.461 no
H52B C52 H52C 109.478 no
C53 C54 H54A 109.472 no
C53 C54 H54B 109.473 no
C53 C54 H54C 109.475 no
H54A C54 H54B 109.472 no
H54A C54 H54C 109.469 no
H54B C54 H54C 109.467 no
C53 C55 H55A 109.469 no
C53 C55 H55B 109.471 no
C53 C55 H55C 109.462 no
H55A C55 H55B 109.471 no
H55A C55 H55C 109.473 no
H55B C55 H55C 109.481 no
C53 C56 H56A 109.465 no
C53 C56 H56B 109.476 no
C53 C56 H56C 109.473 no
H56A C56 H56B 109.468 no
H56A C56 H56C 109.470 no
H56B C56 H56C 109.475 no
C57 C58 H58A 109.475 no
C57 C58 H58B 109.463 no
C57 C58 H58C 109.473 no
H58A C58 H58B 109.473 no
H58A C58 H58C 109.472 no
H58B C58 H58C 109.472 no
C57 C59 H59A 109.471 no
C57 C59 H59B 109.462 no
C57 C59 H59C 109.476 no
H59A C59 H59B 109.475 no
H59A C59 H59C 109.482 no
H59B C59 H59C 109.461 no
C57 C60 H60A 109.471 no
C57 C60 H60B 109.470 no
C57 C60 H60C 109.482 no
H60A C60 H60B 109.462 no
H60A C60 H60C 109.478 no
H60B C60 H60C 109.464 no
C61 C62 H62A 109.467 no
C61 C62 H62B 109.467 no
C61 C62 H62C 109.473 no
H62A C62 H62B 109.461 no
H62A C62 H62C 109.474 no
H62B C62 H62C 109.484 no
C61 C63 H63A 109.473 no
C61 C63 H63B 109.480 no
C61 C63 H63C 109.470 no
H63A C63 H63B 109.459 no
H63A C63 H63C 109.475 no
H63B C63 H63C 109.470 no
C61 C64 H64A 109.471 no
C61 C64 H64B 109.481 no
C61 C64 H64C 109.473 no
H64A C64 H64B 109.464 no
H64A C64 H64C 109.466 no
H64B C64 H64C 109.472 no
C65 C66 H66A 109.466 no
C65 C66 H66B 109.471 no
C65 C66 H66C 109.466 no
H66A C66 H66B 109.475 no
H66A C66 H66C 109.475 no
H66B C66 H66C 109.474 no
C65 C67 H67A 109.476 no
C65 C67 H67B 109.472 no
C65 C67 H67C 109.474 no
H67A C67 H67B 109.469 no
H67A C67 H67C 109.458 no
H67B C67 H67C 109.479 no
C65 C68 H68A 109.465 no
C65 C68 H68B 109.468 no
C65 C68 H68C 109.468 no
H68A C68 H68B 109.480 no
H68A C68 H68C 109.476 no
H68B C68 H68C 109.470 no
C69 C70 H70 119.377 no
C71 C70 H70 119.372 no
C70 C71 H71 120.268 no
C72 C71 H71 120.267 no
C72 C73 H73 119.759 no
C74 C73 H73 119.765 no
C69 C74 H74 119.727 no
C73 C74 H74 119.726 no
O5 C75 H75A 110.428 no
O5 C75 H75B 110.437 no
C76 C75 H75A 110.433 no
C76 C75 H75B 110.442 no
H75A C75 H75B 108.634 no
C75 C76 H76A 109.006 no
C75 C76 H76B 109.008 no
C77 C76 H76A 109.009 no
C77 C76 H76B 109.004 no
H76A C76 H76B 107.788 no
C76 C77 H77A 108.817 no
C76 C77 H77B 108.813 no
C78 C77 H77A 108.819 no
C78 C77 H77B 108.829 no
H77A C77 H77B 107.685 no
C77 C78 H78A 108.799 no
C77 C78 H78B 108.798 no
C79 C78 H78A 108.796 no
C79 C78 H78B 108.792 no
H78A C78 H78B 107.666 no
C78 C79 H79A 108.136 no
C78 C79 H79B 108.139 no
C80 C79 H79A 108.127 no
C80 C79 H79B 108.127 no
H79A C79 H79B 107.324 no
C79 C80 H80A 109.474 no
C79 C80 H80B 109.470 no
C79 C80 H80C 109.481 no
H80A C80 H80B 109.461 no
H80A C80 H80C 109.464 no
H80B C80 H80C 109.477 no
C81 C82 H82 119.893 no
C83 C82 H82 119.882 no
C82 C83 H83 119.692 no
C84 C83 H83 119.671 no
C84 C85 H85 120.141 no
C86 C85 H85 120.154 no
C81 C86 H86 119.386 no
C85 C86 H86 119.392 no
O10 C87 H87A 110.245 no
O10 C87 H87B 110.249 no
C88 C87 H87A 110.237 no
C88 C87 H87B 110.242 no
H87A C87 H87B 108.510 no
C87 C88 H88A 108.619 no
C87 C88 H88B 108.611 no
C89 C88 H88A 108.626 no
C89 C88 H88B 108.623 no
H88A C88 H88B 107.580 no
C88 C89 H89A 108.866 no
C88 C89 H89B 108.869 no
C90 C89 H89A 108.856 no
C90 C89 H89B 108.869 no
H89A C89 H89B 107.715 no
C89 C90 H90A 108.481 no
C89 C90 H90B 108.471 no
C91 C90 H90A 108.475 no
C91 C90 H90B 108.464 no
H90A C90 H90B 107.498 no
C90 C91 H91A 108.746 no
C90 C91 H91B 108.756 no
C92 C91 H91A 108.748 no
C92 C91 H91B 108.749 no
H91A C91 H91B 107.646 no
C91 C92 H92A 109.470 no
C91 C92 H92B 109.468 no
C91 C92 H92C 109.470 no
H92A C92 H92B 109.481 no
H92A C92 H92C 109.471 no
H92B C92 H92C 109.468 no
O1A C42A H42C 109.988 no
O1A C42A H42D 109.977 no
C43A C42A H42C 109.985 no
C43A C42A H42D 109.989 no
H42C C42A H42D 108.360 no
C42A C43A H43D 109.480 no
C42A C43A H43E 109.470 no
C42A C43A H43F 109.472 no
H43D C43A H43E 109.469 no
H43D C43A H43F 109.471 no
H43E C43A H43F 109.466 no
O3A C45A H45C 111.431 no
O3A C45A H45D 111.418 no
C46A C45A H45C 111.431 no
C46A C45A H45D 111.426 no
H45C C45A H45D 109.273 no
C45A C46A H46D 109.478 no
C45A C46A H46E 109.471 no
C45A C46A H46F 109.470 no
H46D C46A H46E 109.466 no
H46D C46A H46F 109.473 no
H46E C46A H46F 109.470 no

loop_
_geom_bond_atom_site_label_1
_geom_bond_atom_site_label_2
_geom_bond_distance
_geom_bond_publ_flag
F1 B1 1.379(5) yes
F2 B1 1.376(5) yes
F3 B2 1.366(15) yes
F4 B2 1.352(17) yes
O1 C41 1.316(7) yes
O1 C42 1.466(6) yes
O2 C41 1.200(7) yes
O3 C44 1.333(5) yes
O3 C45 1.478(7) yes
O4 C44 1.153(8) yes
O5 C72 1.360(4) yes
O5 C75 1.443(4) yes
O6 C47 1.337(4) yes
O6 C48 1.451(4) yes
O7 C47 1.201(4) yes
O8 C50 1.325(4) yes
O8 C51 1.477(4) yes
O9 C50 1.204(4) yes
O10 C84 1.363(3) yes
O10 C87 1.432(4) yes
N1 C12 1.393(4) yes
N1 C36 1.356(5) yes
N1 B1 1.575(5) yes
N2 C10 1.393(4) yes
N2 C37 1.386(4) yes
N2 B1 1.593(6) yes
N3 C16 1.322(4) yes
N3 C32 1.398(4) yes
N3 B2 1.468(15) yes
N4 C17 1.377(4) yes
N4 C30 1.386(4) yes
C1 C2 1.432(5) yes
C1 C39 1.375(5) yes
C2 C3 1.357(5) yes
C2 C53 1.537(6) yes
C3 C4 1.428(5) yes
C4 C5 1.409(5) yes
C4 C40 1.393(5) yes
C5 C6 1.383(5) yes
C6 C7 1.432(5) yes
C6 C57 1.530(4) yes
C7 C8 1.370(4) yes
C8 C9 1.478(4) yes
C8 C40 1.434(4) yes
C9 C10 1.419(5) yes
C9 C38 1.407(4) yes
C10 C11 1.415(4) yes
C11 C12 1.384(5) yes
C11 C69 1.479(4) yes
C12 C13 1.460(5) yes
C13 C14 1.393(4) yes
C13 C35 1.412(5) yes
C14 C15 1.395(5) yes
C15 C16 1.456(4) yes
C15 C33 1.416(4) yes
C16 C47 1.473(4) yes
C17 C18 1.375(4) yes
C17 C50 1.466(4) yes
C17 N4A 1.377(4) yes
C18 C19 1.465(4) yes
C18 C29 1.423(4) yes
C19 C20 1.372(4) yes
C19 C28 1.413(4) yes
C20 C21 1.425(4) yes
C21 C22 1.373(4) yes
C21 C61 1.544(4) yes
C22 C23 1.425(4) yes
C23 C24 1.414(4) yes
C23 C28 1.390(4) yes
C24 C25 1.387(4) yes
C25 C26 1.429(4) yes
C25 C65 1.531(4) yes
C26 C27 1.371(4) yes
C27 C28 1.429(4) yes
C27 C29 1.487(4) yes
C29 C30 1.408(4) yes
C30 C31 1.436(4) yes
C30 N4A 1.386(4) yes
C31 C32 1.372(4) yes
C31 C81 1.489(4) yes
C32 C33 1.476(4) yes
C33 C34 1.382(4) yes
C34 C35 1.405(5) yes
C35 C36 1.440(4) yes
C36 C44 1.478(5) yes
C36 C44A 1.478(5) yes
C37 C38 1.383(5) yes
C37 C41 1.468(5) yes
C37 C41A 1.468(5) yes
C38 C39 1.478(5) yes
C39 C40 1.398(5) yes
C42 C43 1.405(9) yes
C45 C46 1.460(10) yes
C48 C49 1.506(5) yes
C51 C52 1.509(6) yes
C53 C54 1.553(7) yes
C53 C55 1.478(7) yes
C53 C56 1.520(5) yes
C57 C58 1.532(5) yes
C57 C59 1.536(5) yes
C57 C60 1.538(6) yes
C61 C62 1.526(5) yes
C61 C63 1.527(5) yes
C61 C64 1.512(6) yes
C65 C66 1.528(5) yes
C65 C67 1.538(4) yes
C65 C68 1.537(5) yes
C69 C70 1.392(4) yes
C69 C74 1.390(4) yes
C70 C71 1.383(4) yes
C71 C72 1.387(4) yes
C72 C73 1.389(4) yes
C73 C74 1.377(4) yes
C75 C76 1.507(5) yes
C76 C77 1.505(6) yes
C77 C78 1.509(5) yes
C78 C79 1.495(7) yes
C79 C80 1.493(6) yes
C81 C82 1.400(4) yes
C81 C86 1.382(4) yes
C82 C83 1.380(4) yes
C83 C84 1.394(4) yes
C84 C85 1.386(4) yes
C85 C86 1.392(4) yes
C87 C88 1.508(4) yes
C88 C89 1.512(5) yes
C89 C90 1.526(5) yes
C90 C91 1.494(6) yes
C91 C92 1.504(5) yes
B2 N4A 1.690(17) yes
O2A C41A 1.22(2) yes
C41A O1A 1.300(19) yes
O1A C42A 1.465(15) yes
C42A C43A 1.395(12) yes
O4A C44A 1.219(15) yes
C44A O3A 1.290(9) yes
O3A C45A 1.51(2) yes
C45A C46A 1.50(3) yes
N4 H4 0.880 no
C1 H1 0.950 no
C3 H3 0.950 no
C5 H5 0.950 no
C7 H7 0.950 no
C14 H14 0.950 no
C20 H20 0.950 no
C22 H22 0.950 no
C24 H24 0.950 no
C26 H26 0.950 no
C34 H34 0.950 no
C42 H42A 0.990 no
C42 H42B 0.990 no
C43 H43A 0.980 no
C43 H43B 0.980 no
C43 H43C 0.980 no
C45 H45A 0.990 no
C45 H45B 0.990 no
C46 H46A 0.980 no
C46 H46B 0.980 no
C46 H46C 0.980 no
C48 H48A 0.990 no
C48 H48B 0.990 no
C49 H49A 0.980 no
C49 H49B 0.980 no
C49 H49C 0.980 no
C51 H51A 0.990 no
C51 H51B 0.990 no
C52 H52A 0.980 no
C52 H52B 0.980 no
C52 H52C 0.980 no
C54 H54A 0.980 no
C54 H54B 0.980 no
C54 H54C 0.980 no
C55 H55A 0.980 no
C55 H55B 0.980 no
C55 H55C 0.980 no
C56 H56A 0.980 no
C56 H56B 0.980 no
C56 H56C 0.980 no
C58 H58A 0.980 no
C58 H58B 0.980 no
C58 H58C 0.980 no
C59 H59A 0.980 no
C59 H59B 0.980 no
C59 H59C 0.980 no
C60 H60A 0.980 no
C60 H60B 0.980 no
C60 H60C 0.980 no
C62 H62A 0.980 no
C62 H62B 0.980 no
C62 H62C 0.980 no
C63 H63A 0.980 no
C63 H63B 0.980 no
C63 H63C 0.980 no
C64 H64A 0.980 no
C64 H64B 0.980 no
C64 H64C 0.980 no
C66 H66A 0.980 no
C66 H66B 0.980 no
C66 H66C 0.980 no
C67 H67A 0.980 no
C67 H67B 0.980 no
C67 H67C 0.980 no
C68 H68A 0.980 no
C68 H68B 0.980 no
C68 H68C 0.980 no
C70 H70 0.950 no
C71 H71 0.950 no
C73 H73 0.950 no
C74 H74 0.950 no
C75 H75A 0.990 no
C75 H75B 0.990 no
C76 H76A 0.990 no
C76 H76B 0.990 no
C77 H77A 0.990 no
C77 H77B 0.990 no
C78 H78A 0.990 no
C78 H78B 0.990 no
C79 H79A 0.990 no
C79 H79B 0.990 no
C80 H80A 0.980 no
C80 H80B 0.980 no
C80 H80C 0.980 no
C82 H82 0.950 no
C83 H83 0.950 no
C85 H85 0.950 no
C86 H86 0.950 no
C87 H87A 0.990 no
C87 H87B 0.990 no
C88 H88A 0.990 no
C88 H88B 0.990 no
C89 H89A 0.990 no
C89 H89B 0.990 no
C90 H90A 0.990 no
C90 H90B 0.990 no
C91 H91A 0.990 no
C91 H91B 0.990 no
C92 H92A 0.980 no
C92 H92B 0.980 no
C92 H92C 0.980 no
C42A H42C 0.990 no
C42A H42D 0.990 no
C43A H43D 0.980 no
C43A H43E 0.980 no
C43A H43F 0.980 no
C45A H45C 0.990 no
C45A H45D 0.990 no
C46A H46D 0.980 no
C46A H46E 0.980 no
C46A H46F 0.980 no

loop_
_geom_contact_atom_site_label_1
_geom_contact_atom_site_label_2
_geom_contact_distance
_geom_contact_publ_flag
_geom_contact_site_symmetry_2
F1 O1 2.803(6) no .
F1 O3 2.617(5) no .
F1 C10 3.503(4) no .
F1 C12 3.541(3) no .
F1 C36 3.114(4) no .
F1 C37 3.057(4) no .
F1 C41 3.205(5) no .
F1 C44 3.247(5) no .
F1 C45 3.577(7) no .
F1 C41A 3.205(5) no .
F1 O1A 2.600(18) no .
F1 C44A 3.247(5) no .
F1 O3A 2.661(11) no .
F2 O1 2.740(6) no .
F2 O3 2.564(5) no .
F2 C10 3.538(4) no .
F2 C12 3.443(4) no .
F2 C36 3.039(4) no .
F2 C37 3.263(4) no .
F2 C41 3.499(5) no .
F2 C44 3.291(5) no .
F2 C41A 3.499(5) no .
F2 O1A 2.817(18) no .
F2 C44A 3.291(5) no .
F2 O3A 3.321(11) no .
F3 O6 2.543(8) no .
F3 O8 2.702(8) no .
F3 C16 3.135(8) no .
F3 C17 3.112(8) no .
F3 C30 3.461(7) no .
F3 C32 3.459(7) no .
F3 C47 3.318(8) no .
F3 C49 3.581(8) no .
F3 C50 3.281(8) no .
F4 O6 2.517(9) no .
F4 O8 2.915(8) no .
F4 C16 2.844(9) no .
F4 C17 3.377(9) no .
F4 C30 3.444(9) no .
F4 C32 3.260(8) no .
F4 C47 3.017(10) no .
O1 N2 2.854(6) no .
O1 B1 2.879(7) no .
O2 C1 3.204(8) no .
O2 C38 2.937(8) no .
O2 C39 3.288(8) no .
O2 C42 2.601(8) no .
O3 N1 2.812(5) no .
O3 B1 2.750(6) no .
O4 N1 3.558(7) no .
O4 C34 2.951(7) no .
O4 C35 2.903(7) no .
O4 C45 2.637(8) no .
O4 C46 3.136(10) no .
O4 C84 3.383(8) no .
O5 O7 3.466(3) no .
O5 C77 2.936(4) no .
O6 N3 2.745(3) no .
O6 B2 2.685(16) no .
O7 N3 3.548(4) no .
O7 C14 3.046(4) no .
O7 C15 2.970(4) no .
O7 C48 2.650(4) no .
O7 C71 3.454(4) no .
O7 C72 3.359(4) no .
O7 C75 3.575(4) no .
O8 N4 2.793(3) no .
O8 B2 2.947(15) no .
O8 N4A 2.793(3) no .
O9 C18 2.961(4) no .
O9 C19 3.316(4) no .
O9 C20 3.186(4) no .
O9 C51 2.658(5) no .
O9 C52 3.127(5) no .
O10 C89 2.942(4) no .
N1 C10 2.872(4) no .
N1 O4A 3.585(17) no .
N1 O3A 3.033(10) no .
N2 C12 2.866(4) no .
N2 O1A 2.843(15) no .
N3 N4 2.675(4) no .
N3 C30 2.924(4) no .
N4 C32 2.929(4) no .
C1 C4 2.829(5) no .
C1 C37 3.570(5) no .
C1 C55 3.032(7) no .
C1 C56 2.986(6) no .
C1 O2A 3.07(2) no .
C2 C40 2.754(5) no .
C3 C39 2.797(5) no .
C3 C54 2.851(6) no .
C3 C55 3.452(7) no .
C4 C7 2.824(5) no .
C5 C8 2.827(5) no .
C5 C58 2.866(5) no .
C5 C59 3.469(5) no .
C6 C40 2.768(4) no .
C7 C59 3.100(5) no .
C7 C60 2.992(5) no .
C7 C69 3.418(4) no .
C7 C74 3.315(4) no .
C8 C11 3.564(4) no .
C8 C37 3.566(4) no .
C8 C69 3.478(4) no .
C9 C69 3.093(4) no .
C9 C74 3.580(4) no .
C10 C39 3.585(5) no .
C10 C70 3.497(4) no .
C10 C74 3.268(4) no .
C11 C14 3.321(4) no .
C11 C36 3.550(5) no .
C11 C37 3.585(4) no .
C11 B1 2.993(5) no .
C12 C70 3.131(4) no .
C12 C74 3.425(4) no .
C13 C33 2.786(5) no .
C13 C69 3.018(5) no .
C13 C70 3.329(4) no .
C14 C34 2.885(5) no .
C14 C47 3.214(4) no .
C14 C69 3.108(5) no .
C14 C70 3.126(4) no .
C15 C35 2.727(4) no .
C16 C31 3.513(4) no .
C17 C20 3.524(5) no .
C17 C27 3.573(4) no .
C19 C22 2.787(4) no .
C19 C30 3.577(4) no .
C19 C50 3.420(4) no .
C20 C23 2.840(4) no .
C20 C62 3.019(5) no .
C20 C63 3.042(5) no .
C21 C28 2.769(4) no .
C22 C63 3.509(4) no .
C22 C64 2.856(5) no .
C23 C26 2.831(4) no .
C24 C27 2.821(4) no .
C24 C66 2.861(4) no .
C24 C68 3.538(4) no .
C25 C28 2.767(4) no .
C26 C67 3.030(4) no .
C26 C68 3.057(4) no .
C26 C81 3.381(4) no .
C26 C82 3.493(4) no .
C26 C86 3.557(4) no .
C27 C31 3.579(4) no .
C27 C81 3.458(4) no .
C29 C81 3.083(4) no .
C30 C82 3.421(4) no .
C30 C86 3.337(4) no .
C31 C34 3.296(4) no .
C31 B2 2.886(14) no .
C32 C82 3.272(4) no .
C32 C86 3.313(4) no .
C32 N4A 2.929(4) no .
C33 C81 3.005(5) no .
C33 C82 3.551(4) no .
C34 C44 3.157(5) no .
C34 C81 3.072(5) no .
C34 C82 3.315(5) no .
C34 C86 3.447(5) no .
C34 O4A 3.033(16) no .
C34 C44A 3.157(5) no .
C35 O4A 2.966(16) no .
C38 O2A 2.86(3) no .
C39 C41 3.393(5) no .
C39 O2A 3.19(3) no .
C39 C41A 3.393(5) no .
C41 C43 3.503(8) no .
C41 B1 3.232(6) no .
C44 C46 3.009(8) no .
C44 B1 3.195(6) no .
C47 B2 3.095(17) no .
C50 C52 3.081(5) no .
C50 B2 3.398(16) no .
C69 C72 2.788(4) no .
C70 C73 2.755(4) no .
C71 C74 2.774(4) no .
C71 C75 2.830(4) no .
C81 C84 2.795(4) no .
C82 C85 2.778(4) no .
C83 C86 2.761(4) no .
C83 O4A 3.549(16) no .
C84 O4A 3.507(17) no .
C85 C87 2.824(4) no .
B1 C41A 3.232(6) no .
B1 O1A 2.825(17) no .
B1 C44A 3.195(6) no .
B1 O3A 3.132(12) no .
O2A C42A 2.66(2) no .
C41A C43A 3.343(13) no .
O4A C45A 2.54(2) no .
C44A C46A 3.53(3) no .
F1 C60 3.286(5) no 2_566
F2 O8 3.357(3) no 2_666
F2 C51 3.027(5) no 2_666
F3 N1 2.988(7) no 2_666
F3 C12 2.835(8) no 2_666
F3 C13 2.808(8) no 2_666
F3 C14 3.491(8) no 2_666
F3 C35 2.988(8) no 2_666
F3 C36 3.076(7) no 2_666
F4 C2 3.222(8) no 2_566
F4 C3 3.385(8) no 2_566
F4 C53 2.851(9) no 2_566
F4 C54 2.495(10) no 2_566
F4 C56 2.666(10) no 2_566
O1 C42 3.569(7) no 2_556
O2 C51 3.467(8) no 1_445
O2 C52 3.304(7) no 1_445
O2 C75 3.496(9) no 2_566
O3 C49 3.584(5) no 2_666
O6 C34 3.585(4) no 2_666
O6 C35 3.592(4) no 2_666
O7 C82 3.295(4) no 2_666
O8 F2 3.357(3) no 2_666
O9 C42 3.467(5) no 1_665
O9 C42A 3.467(5) no 1_665
O9 C43A 3.383(17) no 1_665
O10 C92 3.511(5) no 2_655
N1 F3 2.988(7) no 2_666
N1 C60 3.532(5) no 2_566
C2 F4 3.222(8) no 2_566
C3 F4 3.385(8) no 2_566
C4 C63 3.578(5) no 2_666
C9 C71 3.512(4) no 2_566
C12 F3 2.835(8) no 2_666
C13 F3 2.808(8) no 2_666
C14 F3 3.491(8) no 2_666
C18 C74 3.520(4) no 2_666
C24 C59 3.595(5) no 2_666
C27 C73 3.555(4) no 2_666
C29 C74 3.346(4) no 2_666
C30 C74 3.501(4) no 2_666
C34 O6 3.585(4) no 2_666
C35 F3 2.988(8) no 2_666
C35 O6 3.592(4) no 2_666
C36 F3 3.076(7) no 2_666
C36 C60 3.590(5) no 2_566
C40 C63 3.561(5) no 2_666
C41 C42 3.507(5) no 2_556
C41 C75 3.567(5) no 2_566
C42 O1 3.569(7) no 2_556
C42 O9 3.467(5) no 1_445
C42 C41 3.507(5) no 2_556
C44 C49 3.544(5) no 2_666
C48 O4A 3.116(14) no 2_666
C49 O3 3.584(5) no 2_666
C49 C44 3.544(5) no 2_666
C49 O4A 3.148(17) no 2_666
C49 C44A 3.544(5) no 2_666
C51 F2 3.027(5) no 2_666
C51 O2 3.467(8) no 1_665
C51 O2A 3.49(2) no 1_665
C52 O2 3.304(7) no 1_665
C52 O2A 3.529(17) no 1_665
C53 F4 2.851(9) no 2_566
C54 F4 2.495(10) no 2_566
C54 B2 3.532(16) no 2_566
C56 F4 2.666(10) no 2_566
C59 C24 3.595(5) no 2_666
C60 F1 3.286(5) no 2_566
C60 N1 3.532(5) no 2_566
C60 C36 3.590(5) no 2_566
C63 C4 3.578(5) no 2_666
C63 C40 3.561(5) no 2_666
C70 C70 3.553(4) no 2_566
C71 C9 3.512(4) no 2_566
C73 C27 3.555(4) no 2_666
C73 C82 3.501(4) no 2_666
C74 C18 3.520(4) no 2_666
C74 C29 3.346(4) no 2_666
C74 C30 3.501(4) no 2_666
C75 O2 3.496(9) no 2_566
C75 C41 3.567(5) no 2_566
C75 C41A 3.567(5) no 2_566
C82 O7 3.295(4) no 2_666
C82 C73 3.501(4) no 2_666
C92 O10 3.511(5) no 2_655
B2 C54 3.532(16) no 2_566
O2A C51 3.49(2) no 1_445
O2A C52 3.529(17) no 1_445
O2A C42A 3.349(19) no 2_556
C41A C75 3.567(5) no 2_566
C41A C42A 3.507(5) no 2_556
C42A O9 3.467(5) no 1_445
C42A O2A 3.349(19) no 2_556
C42A C41A 3.507(5) no 2_556
C43A O9 3.383(17) no 1_445
O4A C48 3.116(14) no 2_666
O4A C49 3.148(17) no 2_666
C44A C49 3.544(5) no 2_666
F1 H43A 3.2337 no .
F1 H46A 2.8821 no .
F1 H43F 3.2837 no .
F1 H46F 3.0639 no .
F2 H43A 3.5149 no .
F2 H43C 3.2737 no .
F3 H49A 3.0294 no .
F4 H49C 3.2866 no .
O1 H43A 2.5331 no .
O1 H43B 3.1689 no .
O1 H43C 2.4346 no .
O2 H1 2.5537 no .
O2 H42A 2.7003 no .
O2 H42B 2.4643 no .
O3 H46A 2.3219 no .
O3 H46B 3.1026 no .
O3 H46C 2.9618 no .
O4 H34 2.4200 no .
O4 H45A 2.3603 no .
O4 H45B 3.5548 no .
O4 H46A 3.1782 no .
O4 H46C 2.9889 no .
O4 H87B 3.5743 no .
O5 H60A 3.0224 no .
O5 H71 2.6560 no .
O5 H73 2.4831 no .
O5 H76A 2.5050 no .
O5 H76B 3.2194 no .
O5 H77A 2.5446 no .
O5 H77B 3.4124 no .
O6 H49A 2.5149 no .
O6 H49B 3.2236 no .
O6 H49C 2.6060 no .
O6 H4 3.4727 no .
O7 H14 2.5207 no .
O7 H48A 2.7378 no .
O7 H48B 2.5245 no .
O7 H71 3.5546 no .
O7 H75B 2.8459 no .
O8 H52A 2.6848 no .
O8 H52B 3.3027 no .
O8 H52C 2.6434 no .
O8 H4 2.6056 no .
O9 H20 2.4952 no .
O9 H51A 2.4214 no .
O9 H51B 3.5914 no .
O9 H52A 2.6370 no .
O10 H67A 3.0461 no .
O10 H67B 3.5640 no .
O10 H68C 3.3573 no .
O10 H83 2.4934 no .
O10 H85 2.6531 no .
O10 H88A 3.2205 no .
O10 H88B 2.5422 no .
O10 H89A 2.6262 no .
O10 H89B 3.2605 no .
N3 H4 2.0651 no .
C1 H3 3.2760 no .
C1 H55B 3.2403 no .
C1 H55C 2.7532 no .
C1 H56A 2.6503 no .
C1 H56B 3.2425 no .
C2 H54A 3.3935 no .
C2 H54B 2.6831 no .
C2 H54C 2.8462 no .
C2 H55A 3.3005 no .
C2 H55B 2.5760 no .
C2 H55C 2.6632 no .
C2 H56A 2.6734 no .
C2 H56B 2.7043 no .
C2 H56C 3.3516 no .
C3 H1 3.2713 no .
C3 H5 2.7420 no .
C3 H54B 2.6573 no .
C3 H54C 2.8756 no .
C3 H55B 3.2925 no .
C5 H3 2.7444 no .
C5 H7 3.2862 no .
C5 H58A 2.8478 no .
C5 H58C 2.7068 no .
C5 H59A 3.3189 no .
C6 H58A 2.7411 no .
C6 H58B 3.3830 no .
C6 H58C 2.7469 no .
C6 H59A 2.6623 no .
C6 H59B 3.3339 no .
C6 H59C 2.6594 no .
C6 H60A 2.7429 no .
C6 H60B 3.3659 no .
C6 H60C 2.6863 no .
C7 H5 3.2927 no .
C7 H59A 3.3983 no .
C7 H59C 2.7888 no .
C7 H60A 2.7234 no .
C7 H60C 3.1621 no .
C7 H74 3.4861 no .
C9 H7 2.9471 no .
C9 H74 3.4694 no .
C10 H70 3.5683 no .
C10 H74 3.1852 no .
C11 H14 3.2075 no .
C11 H70 2.6478 no .
C11 H74 2.6620 no .
C12 H14 2.9108 no .
C12 H70 3.0885 no .
C12 H74 3.5848 no .
C13 H34 3.3349 no .
C13 H70 3.3012 no .
C14 H70 3.3011 no .
C15 H34 3.2997 no .
C16 H14 2.8665 no .
C16 H4 3.2755 no .
C17 H20 3.4493 no .
C18 H20 2.9076 no .
C18 H4 3.0625 no .
C20 H22 3.2770 no .
C20 H62B 2.6935 no .
C20 H62C 3.2810 no .
C20 H63A 3.4011 no .
C20 H63B 2.6672 no .
C21 H62A 3.3571 no .
C21 H62B 2.6825 no .
C21 H62C 2.6986 no .
C21 H63A 2.7136 no .
C21 H63B 2.6066 no .
C21 H63C 3.3349 no .
C21 H64A 2.7200 no .
C21 H64B 3.3777 no .
C21 H64C 2.7391 no .
C22 H20 3.2772 no .
C22 H24 2.7518 no .
C22 H62C 3.5775 no .
C22 H63A 3.4252 no .
C22 H64A 2.7088 no .
C22 H64C 2.8121 no .
C24 H22 2.7498 no .
C24 H26 3.2869 no .
C24 H66A 2.7730 no .
C24 H66C 2.7612 no .
C24 H67C 3.5842 no .
C24 H68A 3.4344 no .
C25 H66A 2.7312 no .
C25 H66B 3.3819 no .
C25 H66C 2.7553 no .
C25 H67A 2.6857 no .
C25 H67B 3.3569 no .
C25 H67C 2.7104 no .
C25 H68A 2.6902 no .
C25 H68B 3.3414 no .
C25 H68C 2.6556 no .
C26 H24 3.2920 no .
C26 H67A 2.7053 no .
C26 H67C 3.3017 no .
C26 H68A 3.3588 no .
C26 H68C 2.7239 no .
C28 H20 3.2675 no .
C28 H22 3.2488 no .
C28 H24 3.2507 no .
C28 H26 3.2608 no .
C29 H26 2.9551 no .
C29 H4 3.0895 no .
C30 H82 3.4633 no .
C30 H86 3.3205 no .
C31 H34 3.1772 no .
C31 H82 2.6725 no .
C31 H86 2.6442 no .
C31 H4 2.6891 no .
C32 H34 2.9147 no .
C32 H82 3.3018 no .
C32 H86 3.3691 no .
C32 H4 2.7142 no .
C33 H14 3.3319 no .
C34 H82 3.5859 no .
C35 H14 3.3024 no .
C36 H34 2.8442 no .
C37 H1 3.5049 no .
C38 H1 2.9336 no .
C40 H1 3.2498 no .
C40 H3 3.2552 no .
C40 H5 3.2544 no .
C40 H7 3.2622 no .
C41 H1 3.3019 no .
C41 H42A 2.6803 no .
C41 H42B 2.5353 no .
C43 H45B 3.5619 no .
C44 H34 2.9510 no .
C44 H45A 2.4779 no .
C44 H45B 3.1634 no .
C44 H46A 2.8503 no .
C44 H46C 3.2181 no .
C45 H43A 3.4805 no .
C47 H14 3.0255 no .
C47 H48A 2.6732 no .
C47 H48B 2.5662 no .
C49 H51B 3.1414 no .
C50 H20 3.2978 no .
C50 H51A 2.5116 no .
C50 H51B 3.1718 no .
C50 H52A 2.8595 no .
C50 H52C 3.4059 no .
C50 H4 2.7683 no .
C51 H49A 3.5880 no .
C51 H49C 3.4887 no .
C53 H1 2.6892 no .
C53 H3 2.6694 no .
C54 H3 2.4373 no .
C54 H55A 2.5703 no .
C54 H55B 2.6856 no .
C54 H55C 3.3119 no .
C54 H56A 3.3724 no .
C54 H56B 2.7278 no .
C54 H56C 2.6920 no .
C55 H1 2.9414 no .
C55 H54A 2.7389 no .
C55 H54B 3.2915 no .
C55 H54C 2.5601 no .
C55 H56A 2.6068 no .
C55 H56B 3.2722 no .
C55 H56C 2.6105 no .
C56 H1 2.7594 no .
C56 H54A 2.6182 no .
C56 H54B 2.8285 no .
C56 H54C 3.3537 no .
C56 H55A 2.6519 no .
C56 H55B 3.2777 no .
C56 H55C 2.5463 no .
C57 H5 2.6939 no .
C57 H7 2.6836 no .
C58 H5 2.4762 no .
C58 H59A 2.7102 no .
C58 H59B 2.6700 no .
C58 H59C 3.3520 no .
C58 H60A 3.3261 no .
C58 H60B 2.5987 no .
C58 H60C 2.7080 no .
C59 H7 3.0229 no .
C59 H58A 3.3533 no .
C59 H58B 2.6911 no .
C59 H58C 2.6865 no .
C59 H60A 2.6394 no .
C59 H60B 2.7217 no .
C59 H60C 3.3471 no .
C60 H7 2.7412 no .
C60 H58A 2.6698 no .
C60 H58B 2.6311 no .
C60 H58C 3.3301 no .
C60 H59A 3.3491 no .
C60 H59B 2.6768 no .
C60 H59C 2.6817 no .
C61 H20 2.6865 no .
C61 H22 2.6940 no .
C62 H20 2.8214 no .
C62 H63A 3.3501 no .
C62 H63B 2.7488 no .
C62 H63C 2.6500 no .
C62 H64A 3.3172 no .
C62 H64B 2.6453 no .
C62 H64C 2.6420 no .
C63 H20 2.9288 no .
C63 H62A 2.6995 no .
C63 H62B 2.6959 no .
C63 H62C 3.3529 no .
C63 H64A 2.6473 no .
C63 H64B 2.6428 no .
C63 H64C 3.3186 no .
C64 H22 2.4594 no .
C64 H62A 2.6341 no .
C64 H62B 3.3143 no .
C64 H62C 2.6598 no .
C64 H63A 2.6101 no .
C64 H63B 3.3142 no .
C64 H63C 2.6888 no .
C65 H24 2.6989 no .
C65 H26 2.6817 no .
C66 H24 2.4666 no .
C66 H67A 3.3350 no .
C66 H67B 2.6513 no .
C66 H67C 2.6775 no .
C66 H68A 2.6589 no .
C66 H68B 2.6569 no .
C66 H68C 3.3311 no .
C67 H26 2.8246 no .
C67 H66A 2.6870 no .
C67 H66B 2.6369 no .
C67 H66C 3.3364 no .
C67 H68A 3.3622 no .
C67 H68B 2.6836 no .
C67 H68C 2.7179 no .
C67 H87A 3.2064 no .
C67 H89B 3.3836 no .
C68 H26 2.9376 no .
C68 H66A 3.3328 no .
C68 H66B 2.6702 no .
C68 H66C 2.6411 no .
C68 H67A 2.7077 no .
C68 H67B 2.6942 no .
C68 H67C 3.3624 no .
C68 H83 3.5709 no .
C69 H7 2.7444 no .
C69 H14 2.5926 no .
C69 H71 3.2743 no .
C69 H73 3.2581 no .
C70 H7 3.1126 no .
C70 H14 2.5804 no .
C70 H74 3.2512 no .
C71 H7 3.3288 no .
C71 H14 2.9026 no .
C71 H60A 3.1040 no .
C71 H73 3.2570 no .
C71 H75A 2.7398 no .
C71 H75B 2.8243 no .
C72 H7 3.1927 no .
C72 H14 3.1934 no .
C72 H60A 2.7403 no .
C72 H70 3.2486 no .
C72 H74 3.2561 no .
C72 H75A 2.6497 no .
C72 H75B 2.6744 no .
C73 H7 2.7842 no .
C73 H14 3.2226 no .
C73 H59C 3.2238 no .
C73 H60A 3.0927 no .
C73 H71 3.2601 no .
C74 H7 2.5253 no .
C74 H14 2.9531 no .
C74 H70 3.2489 no .
C75 H71 2.5333 no .
C75 H77A 2.6224 no .
C75 H77B 2.7727 no .
C76 H78A 2.6714 no .
C76 H78B 2.7535 no .
C77 H75A 2.6761 no .
C77 H75B 3.3586 no .
C77 H79A 2.7679 no .
C77 H79B 2.6181 no .
C78 H76A 2.6436 no .
C78 H76B 2.7923 no .
C78 H80A 2.7496 no .
C78 H80B 3.3629 no .
C78 H80C 2.7663 no .
C79 H77A 2.6671 no .
C79 H77B 2.7489 no .
C80 H78A 2.6742 no .
C80 H78B 2.8166 no .
C81 H26 2.7031 no .
C81 H34 2.5354 no .
C81 H83 3.2672 no .
C81 H85 3.2712 no .
C82 H26 2.7662 no .
C82 H34 2.6196 no .
C82 H68C 3.3715 no .
C82 H86 3.2539 no .
C83 H26 2.9136 no .
C83 H34 2.9806 no .
C83 H67A 3.5690 no .
C83 H68C 2.7612 no .
C83 H85 3.2608 no .
C84 H26 2.9970 no .
C84 H34 3.2505 no .
C84 H67A 2.8853 no .
C84 H68C 3.1294 no .
C84 H82 3.2655 no .
C84 H87A 2.6450 no .
C84 H87B 2.6526 no .
C84 H86 3.2563 no .
C85 H26 2.9331 no .
C85 H34 3.1770 no .
C85 H67A 2.9662 no .
C85 H83 3.2568 no .
C85 H87A 2.7500 no .
C85 H87B 2.7880 no .
C86 H26 2.7803 no .
C86 H34 2.8255 no .
C86 H82 3.2542 no .
C87 H67A 3.2829 no .
C87 H67B 3.5673 no .
C87 H85 2.5246 no .
C87 H89A 2.7434 no .
C87 H89B 2.7215 no .
C87 H45C 3.3668 no .
C88 H90A 2.6898 no .
C88 H90B 2.7528 no .
C89 H67B 3.2012 no .
C89 H87A 2.7375 no .
C89 H87B 3.3836 no .
C89 H91A 2.7566 no .
C89 H91B 2.7184 no .
C90 H88A 2.7092 no .
C90 H88B 2.7316 no .
C90 H92A 2.7439 no .
C90 H92B 3.3432 no .
C90 H92C 2.6970 no .
C91 H89A 2.7172 no .
C91 H89B 2.7780 no .
C92 H90A 2.7145 no .
C92 H90B 2.6759 no .
H1 H55B 3.3495 no .
H1 H55C 2.4035 no .
H1 H56A 2.1468 no .
H1 H56B 3.1635 no .
H1 H56C 3.5836 no .
H1 O2A 2.4026 no .
H1 C41A 3.3019 no .
H3 H5 2.6164 no .
H3 H54A 3.3996 no .
H3 H54B 2.1002 no .
H3 H54C 2.3470 no .
H3 H55B 3.4520 no .
H5 H58A 2.3833 no .
H5 H58B 3.4383 no .
H5 H58C 2.1346 no .
H5 H59A 3.4254 no .
H7 H59A 3.5251 no .
H7 H59C 2.4890 no .
H7 H60A 2.1846 no .
H7 H60C 3.0458 no .
H7 H73 3.2518 no .
H7 H74 2.8596 no .
H14 H70 2.9945 no .
H14 H71 3.4551 no .
H14 H74 3.5348 no .
H20 H62B 2.2273 no .
H20 H62C 3.2473 no .
H20 H63A 3.4814 no .
H20 H63B 2.3358 no .
H22 H24 2.6249 no .
H22 H63A 3.5306 no .
H22 H64A 2.1638 no .
H22 H64B 3.4239 no .
H22 H64C 2.3066 no .
H24 H66A 2.2609 no .
H24 H66B 3.4341 no .
H24 H66C 2.2265 no .
H24 H68A 3.5604 no .
H26 H67A 2.2326 no .
H26 H67C 3.2578 no .
H26 H68A 3.4343 no .
H26 H68C 2.3684 no .
H26 H82 3.2955 no .
H26 H83 3.5066 no .
H26 H85 3.5308 no .
H26 H86 3.3180 no .
H34 H82 3.0521 no .
H34 H83 3.5628 no .
H34 H86 3.3454 no .
H34 O4A 2.5086 no .
H34 C44A 2.9510 no .
H42A H43A 2.7809 no .
H42A H43B 2.2395 no .
H42A H43C 2.3102 no .
H42B H43A 2.2391 no .
H42B H43B 2.3107 no .
H42B H43C 2.7808 no .
H43A H45B 2.8632 no .
H43A H46B 3.3209 no .
H43C H45B 3.4263 no .
H45A H46A 2.7146 no .
H45A H46B 2.6040 no .
H45A H46C 2.1322 no .
H45A H88B 3.5622 no .
H45B H46A 2.6084 no .
H45B H46B 2.1310 no .
H45B H46C 2.7112 no .
H46C H87B 3.0866 no .
H46C H88B 3.5788 no .
H48A H49A 2.3997 no .
H48A H49B 2.3346 no .
H48A H49C 2.8570 no .
H48B H49A 2.8569 no .
H48B H49B 2.4004 no .
H48B H49C 2.3339 no .
H48B H75B 3.0354 no .
H48B H76A 3.5112 no .
H49A H51B 2.7758 no .
H49B H51B 3.5627 no .
H49C H51B 2.6808 no .
H51A H52A 2.3443 no .
H51A H52B 2.3656 no .
H51A H52C 2.8519 no .
H51B H52A 2.8514 no .
H51B H52B 2.3342 no .
H51B H52C 2.3764 no .
H54A H55A 2.4976 no .
H54A H55B 3.1305 no .
H54A H55C 3.5861 no .
H54A H56A 3.5303 no .
H54A H56B 2.8668 no .
H54A H56C 2.4182 no .
H54B H55A 3.5068 no .
H54B H55B 3.5069 no .
H54B H56B 2.6823 no .
H54B H56C 3.1298 no .
H54C H55A 2.6945 no .
H54C H55B 2.4291 no .
H54C H55C 3.5024 no .
H54C H56C 3.5190 no .
H55A H56A 2.9614 no .
H55A H56B 3.5363 no .
H55A H56C 2.4651 no .
H55B H56A 3.4800 no .
H55B H56C 3.5327 no .
H55C H56A 2.3479 no .
H55C H56B 3.4542 no .
H55C H56C 2.8119 no .
H58A H59A 3.5984 no .
H58A H59B 3.5704 no .
H58A H60A 3.5865 no .
H58A H60B 2.8771 no .
H58A H60C 2.5356 no .
H58B H59A 3.0051 no .
H58B H59B 2.4858 no .
H58B H59C 3.5741 no .
H58B H60A 3.5051 no .
H58B H60B 2.3769 no .
H58B H60C 2.9812 no .
H58C H59A 2.5240 no .
H58C H59B 2.9386 no .
H58C H59C 3.5901 no .
H58C H60B 3.5019 no .
H59A H60A 3.5465 no .
H59B H60A 2.8950 no .
H59B H60B 2.5338 no .
H59B H60C 3.5906 no .
H59C H60A 2.4510 no .
H59C H60B 3.0239 no .
H59C H60C 3.5553 no .
H59C H73 2.9513 no .
H60A H71 3.4116 no .
H60A H73 3.3963 no .
H60A H75A 3.2552 no .
H60A H77A 3.4449 no .
H60B H75A 3.5774 no .
H60B H77A 2.9811 no .
H60B H77B 3.2821 no .
H62A H63A 3.5631 no .
H62A H63B 3.0602 no .
H62A H63C 2.4713 no .
H62A H64A 3.5360 no .
H62A H64B 2.4396 no .
H62A H64C 2.9061 no .
H62B H63B 2.5737 no .
H62B H63C 2.9073 no .
H62B H64B 3.5347 no .
H62B H64C 3.5447 no .
H62C H63C 3.5548 no .
H62C H64A 3.5539 no .
H62C H64B 2.9488 no .
H62C H64C 2.4637 no .
H63A H64A 2.4156 no .
H63A H64B 2.8670 no .
H63A H64C 3.5185 no .
H63B H64A 3.5218 no .
H63B H64B 3.5564 no .
H63C H64A 2.9905 no .
H63C H64B 2.4955 no .
H63C H64C 3.5759 no .
H66A H67A 3.5840 no .
H66A H67B 2.9605 no .
H66A H67C 2.5110 no .
H66A H68A 3.5503 no .
H66A H68B 3.5625 no .
H66B H67A 3.5335 no .
H66B H67B 2.4294 no .
H66B H67C 2.9253 no .
H66B H68A 2.9586 no .
H66B H68B 2.4761 no .
H66B H68C 3.5637 no .
H66C H67B 3.5399 no .
H66C H67C 3.5835 no .
H66C H68A 2.4472 no .
H66C H68B 2.9131 no .
H66C H68C 3.5426 no .
H67A H68B 2.9681 no .
H67A H68C 2.5439 no .
H67A H85 3.0578 no .
H67A H87A 2.6439 no .
H67A H89B 3.5077 no .
H67B H68A 3.5807 no .
H67B H68B 2.4928 no .
H67B H68C 2.9990 no .
H67B H87A 2.9458 no .
H67B H89A 3.0641 no .
H67B H89B 2.4918 no .
H67C H68B 3.5781 no .
H68B H89A 3.0666 no .
H68C H83 2.6635 no .
H70 H71 2.3279 no .
H71 H75A 2.2537 no .
H71 H75B 2.4154 no .
H73 H74 2.3200 no .
H75A H76A 2.8624 no .
H75A H76B 2.4165 no .
H75A H77A 2.8001 no .
H75A H77B 2.5793 no .
H75B H76A 2.4004 no .
H75B H76B 2.3203 no .
H75B H77A 3.5633 no .
H76A H77A 2.4206 no .
H76A H77B 2.8442 no .
H76A H78A 2.4105 no .
H76A H78B 2.9413 no .
H76B H77A 2.8439 no .
H76B H77B 2.2998 no .
H76B H78A 3.0445 no .
H76B H78B 2.6588 no .
H77A H78A 2.3944 no .
H77A H78B 2.8491 no .
H77A H79A 3.0241 no .
H77A H79B 2.3864 no .
H77B H78A 2.8492 no .
H77B H78B 2.3275 no .
H77B H79A 2.6343 no .
H77B H79B 2.9180 no .
H78A H79A 2.8290 no .
H78A H79B 2.4048 no .
H78A H80A 2.5159 no .
H78A H80B 3.5693 no .
H78A H80C 2.9475 no .
H78B H79A 2.2813 no .
H78B H79B 2.8279 no .
H78B H80A 3.1451 no .
H78B H80C 2.6856 no .
H79A H80A 2.8296 no .
H79A H80B 2.3189 no .
H79A H80C 2.3282 no .
H79B H80A 2.3423 no .
H79B H80B 2.3050 no .
H79B H80C 2.8290 no .
H82 H83 2.3240 no .
H85 H87A 2.2904 no .
H85 H87B 2.3471 no .
H85 H86 2.3355 no .
H87A H88A 2.3878 no .
H87A H88B 2.8600 no .
H87A H89A 3.0216 no .
H87A H89B 2.5465 no .
H87B H88A 2.3307 no .
H87B H88B 2.3703 no .
H87B C45A 3.4998 no .
H87B H45C 2.5886 no .
H88A H89A 2.8512 no .
H88A H89B 2.3703 no .
H88A H90A 2.9228 no .
H88A H90B 2.5511 no .
H88B H89A 2.3521 no .
H88B H89B 2.8511 no .
H88B H90A 2.5078 no .
H88B H90B 3.0553 no .
H88B H45C 3.3002 no .
H88B H45D 3.4085 no .
H89A H90A 2.3991 no .
H89A H90B 2.8602 no .
H89A H91A 2.5554 no .
H89A H91B 2.9439 no .
H89B H90A 2.8599 no .
H89B H90B 2.3480 no .
H89B H91A 3.0988 no .
H89B H91B 2.5800 no .
H90A H91A 2.3266 no .
H90A H91B 2.8351 no .
H90A H92A 2.5772 no .
H90A H92C 2.9868 no .
H90B H91A 2.8349 no .
H90B H91B 2.3585 no .
H90B H92A 2.9996 no .
H90B H92B 3.5535 no .
H90B H92C 2.4849 no .
H91A H92A 2.3314 no .
H91A H92B 2.3519 no .
H91A H92C 2.8427 no .
H91B H92A 2.8417 no .
H91B H92B 2.3147 no .
H91B H92C 2.3694 no .
O2A H42C 3.2574 no .
O2A H42D 2.2198 no .
C41A H42C 2.9443 no .
C41A H42D 2.3922 no .
C41A H43D 3.3146 no .
O1A H43D 2.5318 no .
O1A H43E 3.1824 no .
O1A H43F 2.4823 no .
O4A H45C 2.7152 no .
O4A H45D 2.4070 no .
C44A H45C 2.7654 no .
C44A H45D 2.5932 no .
C44A H46F 3.5669 no .
O3A H46D 2.7608 no .
O3A H46E 3.1486 no .
O3A H46F 2.2778 no .
C46A H43F 3.2605 no .
H42C H43D 2.7712 no .
H42C H43E 2.2389 no .
H42C H43F 2.2798 no .
H42D H43D 2.2433 no .
H42D H43E 2.2757 no .
H42D H43F 2.7714 no .
H43F H46D 2.6894 no .
H43F H46F 2.9397 no .
H45C H46D 2.8212 no .
H45C H46E 2.2382 no .
H45C H46F 2.5449 no .
H45D H46D 2.2307 no .
H45D H46E 2.5585 no .
H45D H46F 2.8149 no .
F1 H60A 3.4935 no 2_566
F1 H60B 2.9139 no 2_566
F1 H60C 2.9443 no 2_566
F1 H75A 2.7011 no 2_566
F1 H77B 2.7843 no 2_566
F2 H49A 3.1334 no 2_666
F2 H51A 2.6014 no 2_666
F2 H51B 2.7873 no 2_666
F4 H3 3.1262 no 2_566
F4 H54A 2.7402 no 2_566
F4 H54B 1.7902 no 2_566
F4 H54C 3.3413 no 2_566
F4 H56A 3.4619 no 2_566
F4 H56B 1.9316 no 2_566
F4 H56C 3.0536 no 2_566
O1 H42A 2.7708 no 2_556
O1 H75A 3.5392 no 2_566
O2 H42A 3.3110 no 2_556
O2 H43C 3.1240 no 2_556
O2 H51A 2.8865 no 1_445
O2 H52A 3.4245 no 1_445
O2 H52B 2.6634 no 1_445
O2 H75A 3.2293 no 2_566
O2 H75B 3.1433 no 2_566
O2 H76B 3.0029 no 2_566
O3 H49A 2.8068 no 2_666
O3 H49B 3.5364 no 2_666
O4 H48A 3.0278 no 2_666
O4 H49A 3.3280 no 2_666
O4 H58A 2.9131 no 2_566
O4 H58B 3.4155 no 2_566
O5 H68C 3.5241 no 2_666
O5 H82 3.0921 no 2_666
O5 H83 3.4162 no 2_666
O6 H56B 2.7246 no 2_566
O7 H82 2.5345 no 2_666
O8 H54A 3.1654 no 2_566
O8 H54B 3.5326 no 2_566
O8 H56B 3.5863 no 2_566
O8 H56C 3.5713 no 2_566
O9 H42A 3.0762 no 1_665
O9 H42B 3.0578 no 1_665
O9 H43B 3.4360 no 1_665
O9 H42D 2.8425 no 1_665
O9 H43D 3.4827 no 1_665
O9 H43E 2.7732 no 1_665
O10 H92A 2.6985 no 2_655
O10 H92B 3.4821 no 2_655
N1 H60C 2.6312 no 2_566
N2 H71 3.2840 no 2_566
N2 H75A 3.1946 no 2_566
N3 H54B 3.2667 no 2_566
N4 H54A 3.5857 no 2_566
N4 H54B 2.8101 no 2_566
N4 H74 3.1254 no 2_666
C1 H43C 3.1533 no 2_556
C2 H63C 3.5055 no 2_666
C3 H63A 3.1900 no 2_666
C3 H63C 3.5638 no 2_666
C3 H66A 3.4728 no 1_456
C3 H66B 3.5376 no 1_456
C4 H63A 2.8341 no 2_666
C5 H63A 3.1782 no 2_666
C5 H66A 3.4715 no 1_456
C7 H70 2.9580 no 2_566
C8 H63A 3.5959 no 2_666
C8 H70 2.9183 no 2_566
C8 H71 3.2544 no 2_566
C9 H70 3.2409 no 2_566
C9 H71 2.7519 no 2_566
C10 H71 3.0394 no 2_566
C12 H60C 2.9481 no 2_566
C13 H60C 3.2762 no 2_566
C17 H54B 3.4288 no 2_566
C17 H74 2.9379 no 2_666
C18 H74 2.6059 no 2_666
C19 H74 3.0785 no 2_666
C19 H87A 2.9981 no 2_665
C19 H88A 3.5808 no 2_665
C20 H87A 3.3227 no 2_665
C20 H87B 3.5662 no 2_665
C20 H88A 3.1341 no 2_665
C20 H43E 3.5660 no 1_665
C21 H87A 3.5883 no 2_665
C21 H87B 3.2705 no 2_665
C21 H88A 3.5782 no 2_665
C22 H58B 3.4080 no 1_654
C22 H58C 3.4049 no 1_654
C22 H59A 3.2063 no 2_666
C22 H85 3.3421 no 2_665
C22 H87A 3.5517 no 2_665
C22 H87B 3.2455 no 2_665
C23 H59A 3.3403 no 2_666
C23 H59C 3.2287 no 2_666
C23 H85 2.8402 no 2_665
C23 H87A 3.2858 no 2_665
C23 H87B 3.5490 no 2_665
C24 H58C 3.2953 no 1_654
C24 H59A 3.4026 no 2_666
C24 H59B 3.5381 no 2_666
C24 H59C 3.2562 no 2_666
C24 H85 2.8846 no 2_665
C24 H86 3.3810 no 2_665
C25 H73 3.5300 no 2_666
C25 H85 3.4255 no 2_665
C25 H86 3.4550 no 2_665
C26 H67C 3.4540 no 2_665
C26 H73 2.8606 no 2_666
C27 H67C 3.1687 no 2_665
C27 H73 2.8192 no 2_666
C27 H74 3.1631 no 2_666
C28 H73 3.4810 no 2_666
C28 H74 3.3303 no 2_666
C28 H85 3.3313 no 2_665
C28 H87A 2.9643 no 2_665
C29 H67C 3.0764 no 2_665
C29 H73 3.1755 no 2_666
C29 H74 2.6515 no 2_666
C30 H54B 3.3863 no 2_566
C30 H67C 3.4113 no 2_665
C30 H74 2.9788 no 2_666
C34 H48A 3.5412 no 2_666
C34 H58A 3.0237 no 2_566
C35 H58A 3.1057 no 2_566
C35 H60C 3.1200 no 2_566
C36 H49A 3.0842 no 2_666
C36 H58A 3.2407 no 2_566
C36 H60C 2.7229 no 2_566
C37 H42A 3.0352 no 2_556
C37 H71 3.1564 no 2_566
C37 H75A 2.9076 no 2_566
C37 H75B 3.5307 no 2_566
C37 H42C 3.1512 no 2_556
C38 H71 2.8307 no 2_566
C38 H75A 3.4680 no 2_566
C38 H42C 3.4897 no 2_556
C39 H43C 3.5673 no 2_556
C39 H63B 3.2779 no 2_666
C39 H71 3.3749 no 2_566
C40 H63A 3.0513 no 2_666
C40 H63B 3.2581 no 2_666
C40 H71 3.5241 no 2_566
C41 H42A 2.7501 no 2_556
C41 H43C 3.3750 no 2_556
C41 H75A 2.9799 no 2_566
C41 H75B 3.4517 no 2_566
C41 H76B 3.3990 no 2_566
C42 H42A 3.5519 no 2_556
C42 H51A 3.2789 no 1_445
C42 H76B 3.5367 no 2_566
C43 H1 3.4998 no 2_556
C43 H55C 3.5472 no 2_556
C43 H62B 3.5935 no 1_445
C43 H63B 3.2559 no 1_445
C44 H48A 3.3492 no 2_666
C44 H49A 2.8158 no 2_666
C44 H58A 3.2165 no 2_566
C44 H60C 3.3318 no 2_566
C45 H55A 3.4649 no 2_556
C45 H55C 3.4359 no 2_556
C45 H92B 3.5236 no 2_655
C46 H62C 3.3303 no 2_665
C46 H64C 3.4571 no 2_665
C46 H79A 3.2152 no 2_566
C46 H80B 3.5458 no 1_544
C46 H80C 3.5374 no 1_544
C47 H56B 3.4266 no 2_566
C47 H82 3.3346 no 2_666
C48 H56B 3.0566 no 2_566
C48 H92B 3.5476 no 1_566
C48 H92C 3.4814 no 1_566
C49 H52C 3.5002 no 2_676
C49 H55A 3.4895 no 1_665
C49 H56B 2.9727 no 2_566
C49 H56C 3.3677 no 1_665
C49 H92B 3.3641 no 1_566
C50 H54A 3.5739 no 2_566
C51 H56A 3.5338 no 1_665
C51 H56C 3.5749 no 2_566
C51 H42D 3.1552 no 1_665
C52 H42B 3.5548 no 1_665
C52 H48B 3.5659 no 2_676
C52 H54A 3.4835 no 2_566
C52 H56A 3.4195 no 1_665
C52 H56C 3.2722 no 2_566
C52 H76B 3.3095 no 2_676
C52 H92C 3.2779 no 2_665
C52 H42D 3.4036 no 1_665
C54 H66B 3.3862 no 1_456
C54 H91B 3.1402 no 1_456
C54 H4 3.4257 no 2_566
C55 H45B 2.9458 no 2_556
C55 H49B 3.3763 no 1_445
C55 H63C 3.4887 no 2_666
C55 H91B 3.4840 no 1_456
C56 H49C 2.7721 no 2_566
C56 H52C 3.3074 no 2_566
C58 H22 3.1251 no 1_456
C58 H24 3.5231 no 1_456
C58 H64C 3.4428 no 1_456
C59 H24 3.5862 no 2_666
C60 H46A 3.5971 no 2_566
C62 H46C 3.4441 no 2_665
C62 H80C 3.5132 no 2_676
C62 H88A 3.2387 no 2_665
C62 H43E 3.2838 no 1_665
C62 H46E 3.3059 no 2_665
C63 H43B 3.0817 no 1_665
C63 H55B 3.5588 no 2_666
C63 H43E 3.5428 no 1_665
C64 H58B 3.3676 no 1_654
C64 H59B 3.2594 no 1_654
C64 H66C 3.1838 no 2_765
C64 H79B 3.0453 no 1_654
C65 H86 3.5020 no 2_665
C66 H3 3.2580 no 1_654
C66 H5 3.5893 no 1_654
C66 H54C 3.3463 no 1_654
C66 H64A 3.4704 no 2_765
C66 H86 3.3014 no 2_665
C67 H86 3.2670 no 2_665
C68 H77A 3.2604 no 2_666
C68 H78A 3.3423 no 2_666
C68 H79B 3.4175 no 2_666
C69 H70 3.4767 no 2_566
C70 H70 3.0473 no 2_566
C72 H82 3.0743 no 2_666
C73 H82 2.8415 no 2_666
C76 H42B 3.5141 no 2_566
C76 H92C 3.4599 no 1_566
C76 H43D 2.9510 no 2_566
C77 H68A 3.4224 no 2_666
C77 H43D 2.8288 no 2_566
C77 H46F 3.3632 no 2_566
C78 H68A 3.5972 no 2_666
C78 H68B 3.4156 no 2_666
C78 H90A 3.2775 no 1_566
C78 H90B 3.3316 no 1_566
C78 H43D 3.0695 no 2_566
C79 H46B 3.4900 no 2_566
C79 H64B 2.9853 no 1_456
C79 H68B 3.5146 no 2_666
C79 H46E 3.4296 no 2_566
C79 H46F 3.1988 no 2_566
C80 H46B 3.5335 no 1_566
C80 H62A 3.5679 no 1_456
C80 H64B 3.2940 no 1_456
C80 H88B 3.3167 no 1_566
C80 H91A 3.3669 no 2_666
C80 H46D 3.5031 no 1_566
C80 H46E 3.1881 no 1_566
C82 H48A 3.4328 no 2_666
C82 H73 3.1170 no 2_666
C83 H48A 3.1025 no 2_666
C83 H92A 3.4182 no 2_655
C84 H92A 3.5271 no 2_655
C86 H66A 3.3948 no 2_665
C86 H67C 2.9787 no 2_665
C88 H62C 3.3880 no 2_665
C88 H80C 3.2429 no 1_544
C88 H92A 3.5038 no 2_655
C89 H92A 3.5309 no 2_655
C90 H78A 3.2824 no 1_544
C90 H78B 3.3313 no 1_544
C90 H90A 3.5402 no 2_655
C90 H91A 3.5046 no 2_655
C91 H54A 3.5132 no 1_654
C91 H55A 3.4544 no 1_654
C91 H80A 3.4197 no 2_666
C91 H88B 3.5400 no 2_655
C91 H90A 3.4673 no 2_655
C92 H45A 3.5402 no 2_655
C92 H48A 3.4976 no 1_544
C92 H49B 3.1811 no 1_544
C92 H55A 3.5201 no 1_654
C92 H76A 3.3606 no 1_544
C92 H83 3.3404 no 2_655
C92 H88B 3.4492 no 2_655
B1 H60C 3.2956 no 2_566
B1 H75A 3.5174 no 2_566
B2 H54B 2.6641 no 2_566
B2 H56B 3.1857 no 2_566
N4A H54A 3.5857 no 2_566
N4A H54B 2.8101 no 2_566
N4A H74 3.1254 no 2_666
H1 C43 3.4998 no 2_556
H1 H43B 3.5355 no 2_556
H1 H43C 2.6488 no 2_556
H1 H52B 3.2847 no 1_445
H1 H42C 3.4027 no 2_556
H3 F4 3.1262 no 2_566
H3 C66 3.2580 no 1_456
H3 H63A 3.5978 no 2_666
H3 H66A 2.7641 no 1_456
H3 H66B 2.8973 no 1_456
H5 C66 3.5893 no 1_456
H5 H24 3.5224 no 1_456
H5 H63A 3.5957 no 2_666
H5 H66A 2.7679 no 1_456
H5 H86 3.1328 no 2_566
H7 H70 3.0027 no 2_566
H14 H82 3.1876 no 2_666
H20 H43B 3.1155 no 1_665
H20 H88A 3.0538 no 2_665
H20 H43E 2.6399 no 1_665
H22 C58 3.1251 no 1_654
H22 H58B 2.6661 no 1_654
H22 H58C 2.7067 no 1_654
H22 H59A 3.4652 no 1_654
H22 H59A 3.0787 no 2_666
H22 H59B 3.3434 no 1_654
H22 H85 3.5461 no 2_665
H22 H87B 3.5559 no 2_665
H24 C58 3.5231 no 1_654
H24 C59 3.5862 no 2_666
H24 H5 3.5224 no 1_654
H24 H58C 2.5726 no 1_654
H24 H59A 3.2754 no 2_666
H24 H59B 3.3887 no 2_666
H24 H59C 3.5056 no 2_666
H24 H85 3.1190 no 2_665
H24 H86 3.2213 no 2_665
H26 H67C 3.3694 no 2_665
H26 H73 3.0110 no 2_666
H34 H48A 3.0693 no 2_666
H34 H58A 2.9264 no 2_566
H42A O1 2.7708 no 2_556
H42A O2 3.3110 no 2_556
H42A O9 3.0762 no 1_445
H42A C37 3.0352 no 2_556
H42A C41 2.7501 no 2_556
H42A C42 3.5519 no 2_556
H42A H42A 3.2444 no 2_556
H42A H51A 2.6785 no 1_445
H42B O9 3.0578 no 1_445
H42B C52 3.5548 no 1_445
H42B C76 3.5141 no 2_566
H42B H51A 3.0124 no 1_445
H42B H52A 3.0246 no 1_445
H42B H52B 3.5025 no 1_445
H42B H76B 2.6751 no 2_566
H42B H77B 3.2578 no 2_566
H42B H78B 3.5713 no 2_566
H43A H55C 3.5444 no 2_556
H43A H62B 3.3773 no 1_445
H43A H63B 3.5992 no 1_445
H43A H77B 3.2267 no 2_566
H43B O9 3.4360 no 1_445
H43B C63 3.0817 no 1_445
H43B H1 3.5355 no 2_556
H43B H20 3.1155 no 1_445
H43B H62B 2.9393 no 1_445
H43B H63B 2.3351 no 1_445
H43B H63C 3.0303 no 1_445
H43C O2 3.1240 no 2_556
H43C C1 3.1533 no 2_556
H43C C39 3.5673 no 2_556
H43C C41 3.3750 no 2_556
H43C H1 2.6488 no 2_556
H43C H55C 2.8410 no 2_556
H43C H63B 3.5382 no 1_445
H45A C92 3.5402 no 2_655
H45A H49A 3.5174 no 2_666
H45A H49B 3.3030 no 2_666
H45A H55A 3.2148 no 2_556
H45A H80C 3.4573 no 1_544
H45A H92B 2.6085 no 2_655
H45B C55 2.9458 no 2_556
H45B H55A 2.8753 no 2_556
H45B H55B 2.8456 no 2_556
H45B H55C 2.6183 no 2_556
H45B H80B 3.2531 no 1_544
H46A C60 3.5971 no 2_566
H46A H58B 3.2143 no 2_566
H46A H60B 2.7335 no 2_566
H46A H64C 3.2614 no 2_665
H46A H77B 2.9971 no 2_566
H46A H79A 3.0847 no 2_566
H46B C79 3.4900 no 2_566
H46B C80 3.5335 no 1_544
H46B H62A 3.2967 no 1_445
H46B H62C 3.2811 no 2_665
H46B H77B 3.5150 no 2_566
H46B H79A 2.5510 no 2_566
H46B H80B 2.9314 no 1_544
H46B H80C 3.2257 no 1_544
H46C C62 3.4441 no 2_665
H46C H58B 3.3011 no 2_566
H46C H62C 2.5563 no 2_665
H46C H64C 2.9065 no 2_665
H46C H80C 3.1729 no 1_544
H48A O4 3.0278 no 2_666
H48A C34 3.5412 no 2_666
H48A C44 3.3492 no 2_666
H48A C82 3.4328 no 2_666
H48A C83 3.1025 no 2_666
H48A C92 3.4976 no 1_566
H48A H34 3.0693 no 2_666
H48A H82 3.3587 no 2_666
H48A H83 2.7586 no 2_666
H48A H92B 3.0855 no 1_566
H48A H92C 3.2170 no 1_566
H48A O4A 2.4289 no 2_666
H48A C44A 3.3492 no 2_666
H48B C52 3.5659 no 2_676
H48B H52B 2.8968 no 2_676
H48B H52C 3.3962 no 2_676
H48B H56A 3.3679 no 2_566
H48B H56B 2.9618 no 2_566
H48B H92C 3.1568 no 1_566
H49A F2 3.1334 no 2_666
H49A O3 2.8068 no 2_666
H49A O4 3.3280 no 2_666
H49A C36 3.0842 no 2_666
H49A C44 2.8158 no 2_666
H49A H45A 3.5174 no 2_666
H49A H56B 3.4384 no 2_566
H49A O4A 2.7260 no 2_666
H49A C44A 2.8158 no 2_666
H49B O3 3.5364 no 2_666
H49B C55 3.3763 no 1_665
H49B C92 3.1811 no 1_566
H49B H45A 3.3030 no 2_666
H49B H52C 2.9963 no 2_676
H49B H55A 2.6288 no 1_665
H49B H55C 3.3183 no 1_665
H49B H56C 2.8956 no 1_665
H49B H92B 2.5559 no 1_566
H49B H92C 2.9356 no 1_566
H49B O4A 3.1550 no 2_666
H49C C56 2.7721 no 2_566
H49C H52B 3.5547 no 2_676
H49C H52C 3.2617 no 2_676
H49C H56A 3.4939 no 1_665
H49C H56A 2.9176 no 2_566
H49C H56B 2.2170 no 2_566
H49C H56C 2.9554 no 1_665
H49C H56C 2.7530 no 2_566
H51A F2 2.6014 no 2_666
H51A O2 2.8865 no 1_665
H51A C42 3.2789 no 1_665
H51A H42A 2.6785 no 1_665
H51A H42B 3.0124 no 1_665
H51A O2A 2.8487 no 1_665
H51A C42A 3.2789 no 1_665
H51A H42D 2.2911 no 1_665
H51B F2 2.7873 no 2_666
H51B H56A 2.8583 no 1_665
H51B H56C 3.3542 no 2_566
H52A O2 3.4245 no 1_665
H52A H42B 3.0246 no 1_665
H52A H54A 3.5526 no 2_566
H52A H76B 2.7894 no 2_676
H52A H90B 2.9287 no 2_665
H52A H92C 2.9699 no 2_665
H52A H42D 3.1112 no 1_665
H52A H43D 3.2536 no 1_665
H52B O2 2.6634 no 1_665
H52B H1 3.2847 no 1_665
H52B H42B 3.5025 no 1_665
H52B H48B 2.8968 no 2_676
H52B H49C 3.5547 no 2_676
H52B H56A 2.8242 no 1_665
H52B H75B 3.5428 no 2_676
H52B H76B 2.9308 no 2_676
H52B H92C 3.3727 no 2_665
H52B O2A 2.9245 no 1_665
H52B H42D 3.3713 no 1_665
H52C C49 3.5002 no 2_676
H52C C56 3.3074 no 2_566
H52C H48B 3.3962 no 2_676
H52C H49B 2.9963 no 2_676
H52C H49C 3.2617 no 2_676
H52C H54A 2.7626 no 2_566
H52C H55A 3.5632 no 2_566
H52C H56A 3.4958 no 1_665
H52C H56B 3.5641 no 2_566
H52C H56C 2.3937 no 2_566
H52C H91B 3.4490 no 2_665
H52C H92C 2.9596 no 2_665
H54A F4 2.7402 no 2_566
H54A O8 3.1654 no 2_566
H54A N4 3.5857 no 2_566
H54A C50 3.5739 no 2_566
H54A C52 3.4835 no 2_566
H54A C91 3.5132 no 1_456
H54A N4A 3.5857 no 2_566
H54A H52A 3.5526 no 2_566
H54A H52C 2.7626 no 2_566
H54A H89B 3.5065 no 1_456
H54A H91B 2.5488 no 1_456
H54A H4 3.4650 no 2_566
H54B F4 1.7902 no 2_566
H54B O8 3.5326 no 2_566
H54B N3 3.2667 no 2_566
H54B N4 2.8101 no 2_566
H54B C17 3.4288 no 2_566
H54B C30 3.3863 no 2_566
H54B B2 2.6641 no 2_566
H54B N4A 2.8101 no 2_566
H54B H66B 3.5652 no 1_456
H54B H4 2.5787 no 2_566
H54C F4 3.3413 no 2_566
H54C C66 3.3463 no 1_456
H54C H66A 3.4399 no 1_456
H54C H66B 2.4739 no 1_456
H54C H67B 3.1914 no 1_456
H54C H89B 3.5774 no 1_456
H54C H91B 2.9117 no 1_456
H55A C45 3.4649 no 2_556
H55A C49 3.4895 no 1_445
H55A C91 3.4544 no 1_456
H55A C92 3.5201 no 1_456
H55A H45A 3.2148 no 2_556
H55A H45B 2.8753 no 2_556
H55A H49B 2.6288 no 1_445
H55A H52C 3.5632 no 2_566
H55A H91B 2.7292 no 1_456
H55A H92B 2.9298 no 1_456
H55A H45D 3.4341 no 2_556
H55B C63 3.5588 no 2_666
H55B H45B 2.8456 no 2_556
H55B H63C 2.6527 no 2_666
H55B H80A 3.5502 no 2_567
H55B H80B 3.3334 no 2_567
H55B H91B 3.5580 no 1_456
H55B H46D 3.4729 no 2_556
H55C C43 3.5472 no 2_556
H55C C45 3.4359 no 2_556
H55C H43A 3.5444 no 2_556
H55C H43C 2.8410 no 2_556
H55C H45B 2.6183 no 2_556
H55C H49B 3.3183 no 1_445
H55C H63C 3.5977 no 2_666
H55C H46D 3.5902 no 2_556
H56A F4 3.4619 no 2_566
H56A C51 3.5338 no 1_445
H56A C52 3.4195 no 1_445
H56A H48B 3.3679 no 2_566
H56A H49C 3.4939 no 1_445
H56A H49C 2.9176 no 2_566
H56A H51B 2.8583 no 1_445
H56A H52B 2.8242 no 1_445
H56A H52C 3.4958 no 1_445
H56B F4 1.9316 no 2_566
H56B O6 2.7246 no 2_566
H56B O8 3.5863 no 2_566
H56B C47 3.4266 no 2_566
H56B C48 3.0566 no 2_566
H56B C49 2.9727 no 2_566
H56B B2 3.1857 no 2_566
H56B H48B 2.9618 no 2_566
H56B H49A 3.4384 no 2_566
H56B H49C 2.2170 no 2_566
H56B H52C 3.5641 no 2_566
H56C F4 3.0536 no 2_566
H56C O8 3.5713 no 2_566
H56C C49 3.3677 no 1_445
H56C C51 3.5749 no 2_566
H56C C52 3.2722 no 2_566
H56C H49B 2.8956 no 1_445
H56C H49C 2.9554 no 1_445
H56C H49C 2.7530 no 2_566
H56C H51B 3.3542 no 2_566
H56C H52C 2.3937 no 2_566
H58A O4 2.9131 no 2_566
H58A C34 3.0237 no 2_566
H58A C35 3.1057 no 2_566
H58A C36 3.2407 no 2_566
H58A C44 3.2165 no 2_566
H58A H34 2.9264 no 2_566
H58A H85 3.5513 no 2_566
H58A H86 3.5460 no 2_566
H58A O4A 3.5261 no 2_566
H58A C44A 3.2165 no 2_566
H58A O3A 3.4650 no 2_566
H58B O4 3.4155 no 2_566
H58B C22 3.4080 no 1_456
H58B C64 3.3676 no 1_456
H58B H22 2.6661 no 1_456
H58B H46A 3.2143 no 2_566
H58B H46C 3.3011 no 2_566
H58B H64A 3.3955 no 1_456
H58B H64C 2.5263 no 1_456
H58B O3A 3.3972 no 2_566
H58B H45C 3.0830 no 2_566
H58C C22 3.4049 no 1_456
H58C C24 3.2953 no 1_456
H58C H22 2.7067 no 1_456
H58C H24 2.5726 no 1_456
H58C H66A 3.3681 no 1_456
H58C H85 3.3254 no 2_566
H58C H86 3.3869 no 2_566
H59A C22 3.2063 no 2_666
H59A C23 3.3403 no 2_666
H59A C24 3.4026 no 2_666
H59A H22 3.4652 no 1_456
H59A H22 3.0787 no 2_666
H59A H24 3.2754 no 2_666
H59B C24 3.5381 no 2_666
H59B C64 3.2594 no 1_456
H59B H22 3.3434 no 1_456
H59B H24 3.3887 no 2_666
H59B H64A 2.7945 no 1_456
H59B H64B 3.5407 no 1_456
H59B H64C 2.9655 no 1_456
H59B H66C 3.2960 no 2_666
H59B H68A 3.1056 no 2_666
H59C C23 3.2287 no 2_666
H59C C24 3.2562 no 2_666
H59C H24 3.5056 no 2_666
H59C H68A 3.5162 no 2_666
H60A F1 3.4935 no 2_566
H60B F1 2.9139 no 2_566
H60B H46A 2.7335 no 2_566
H60B O3A 3.0901 no 2_566
H60B H46F 3.3114 no 2_566
H60C F1 2.9443 no 2_566
H60C N1 2.6312 no 2_566
H60C C12 2.9481 no 2_566
H60C C13 3.2762 no 2_566
H60C C35 3.1200 no 2_566
H60C C36 2.7229 no 2_566
H60C C44 3.3318 no 2_566
H60C B1 3.2956 no 2_566
H60C C44A 3.3318 no 2_566
H60C O3A 3.2908 no 2_566
H62A C80 3.5679 no 1_654
H62A H46B 3.2967 no 1_665
H62A H79A 3.4683 no 1_654
H62A H79A 3.3390 no 2_676
H62A H80B 2.7007 no 1_654
H62A C46A 3.5952 no 1_665
H62A H43E 3.4993 no 1_665
H62A H43F 3.5419 no 1_665
H62A H46D 3.0559 no 1_665
H62A H46E 3.3207 no 1_665
H62A H46E 3.0974 no 2_665
H62B C43 3.5935 no 1_665
H62B H43A 3.3773 no 1_665
H62B H43B 2.9393 no 1_665
H62B H78B 3.2832 no 2_676
H62B H79A 3.5533 no 2_676
H62B H80C 3.5097 no 2_676
H62B H88A 2.8454 no 2_665
H62B C43A 3.0646 no 1_665
H62B H43D 3.2579 no 1_665
H62B H43E 2.4019 no 1_665
H62B H43F 3.0884 no 1_665
H62C C46 3.3303 no 2_665
H62C C88 3.3880 no 2_665
H62C H46B 3.2811 no 2_665
H62C H46C 2.5563 no 2_665
H62C H80C 2.9035 no 2_676
H62C H87B 2.9879 no 2_665
H62C H88A 2.7745 no 2_665
H62C H88B 3.3444 no 2_665
H62C C45A 3.5566 no 2_665
H62C C46A 3.4420 no 2_665
H62C H45C 2.8945 no 2_665
H62C H46E 2.6409 no 2_665
H63A C3 3.1900 no 2_666
H63A C4 2.8341 no 2_666
H63A C5 3.1782 no 2_666
H63A C8 3.5959 no 2_666
H63A C40 3.0513 no 2_666
H63A H3 3.5978 no 2_666
H63A H5 3.5957 no 2_666
H63A H66C 3.4598 no 2_765
H63B C39 3.2779 no 2_666
H63B C40 3.2581 no 2_666
H63B C43 3.2559 no 1_665
H63B H43A 3.5992 no 1_665
H63B H43B 2.3351 no 1_665
H63B H43C 3.5382 no 1_665
H63B H43E 2.8146 no 1_665
H63C C2 3.5055 no 2_666
H63C C3 3.5638 no 2_666
H63C C55 3.4887 no 2_666
H63C H43B 3.0303 no 1_665
H63C H55B 2.6527 no 2_666
H63C H55C 3.5977 no 2_666
H63C H80B 3.3140 no 1_654
H64A C66 3.4704 no 2_765
H64A H58B 3.3955 no 1_654
H64A H59B 2.7945 no 1_654
H64A H66C 2.5480 no 2_765
H64A H79B 3.5263 no 1_654
H64B C79 2.9853 no 1_654
H64B C80 3.2940 no 1_654
H64B H59B 3.5407 no 1_654
H64B H66B 3.5300 no 2_765
H64B H66C 2.9429 no 2_765
H64B H79A 3.1543 no 1_654
H64B H79B 2.2144 no 1_654
H64B H80A 3.5564 no 1_654
H64B H80B 2.8258 no 1_654
H64C C46 3.4571 no 2_665
H64C C58 3.4428 no 1_654
H64C H46A 3.2614 no 2_665
H64C H46C 2.9065 no 2_665
H64C H58B 2.5263 no 1_654
H64C H59B 2.9655 no 1_654
H64C H79B 3.1046 no 1_654
H64C H45C 3.1895 no 2_665
H64C H46E 3.3533 no 2_665
H64C H46F 3.5724 no 2_665
H66A C3 3.4728 no 1_654
H66A C5 3.4715 no 1_654
H66A C86 3.3948 no 2_665
H66A H3 2.7641 no 1_654
H66A H5 2.7679 no 1_654
H66A H54C 3.4399 no 1_654
H66A H58C 3.3681 no 1_654
H66A H86 2.4538 no 2_665
H66B C3 3.5376 no 1_654
H66B C54 3.3862 no 1_654
H66B H3 2.8973 no 1_654
H66B H54B 3.5652 no 1_654
H66B H54C 2.4739 no 1_654
H66B H64B 3.5300 no 2_765
H66C C64 3.1838 no 2_765
H66C H59B 3.2960 no 2_666
H66C H63A 3.4598 no 2_765
H66C H64A 2.5480 no 2_765
H66C H64B 2.9429 no 2_765
H67B H54C 3.1914 no 1_654
H67C C26 3.4540 no 2_665
H67C C27 3.1687 no 2_665
H67C C29 3.0764 no 2_665
H67C C30 3.4113 no 2_665
H67C C86 2.9787 no 2_665
H67C H26 3.3694 no 2_665
H67C H86 2.4058 no 2_665
H68A C77 3.4224 no 2_666
H68A C78 3.5972 no 2_666
H68A H59B 3.1056 no 2_666
H68A H59C 3.5162 no 2_666
H68A H73 3.5058 no 2_666
H68A H77A 2.6036 no 2_666
H68A H78A 3.2873 no 2_666
H68A H79B 2.8802 no 2_666
H68B C78 3.4156 no 2_666
H68B C79 3.5146 no 2_666
H68B H77A 3.3387 no 2_666
H68B H78A 2.7501 no 2_666
H68B H79B 3.0465 no 2_666
H68B H80A 3.1139 no 2_666
H68C O5 3.5241 no 2_666
H68C H73 3.2615 no 2_666
H68C H76A 3.5371 no 2_666
H68C H77A 3.3588 no 2_666
H68C H78A 3.4850 no 2_666
H70 C7 2.9580 no 2_566
H70 C8 2.9183 no 2_566
H70 C9 3.2409 no 2_566
H70 C69 3.4767 no 2_566
H70 C70 3.0473 no 2_566
H70 H7 3.0027 no 2_566
H70 H70 2.7850 no 2_566
H71 N2 3.2840 no 2_566
H71 C8 3.2544 no 2_566
H71 C9 2.7519 no 2_566
H71 C10 3.0394 no 2_566
H71 C37 3.1564 no 2_566
H71 C38 2.8307 no 2_566
H71 C39 3.3749 no 2_566
H71 C40 3.5241 no 2_566
H73 C25 3.5300 no 2_666
H73 C26 2.8606 no 2_666
H73 C27 2.8192 no 2_666
H73 C28 3.4810 no 2_666
H73 C29 3.1755 no 2_666
H73 C82 3.1170 no 2_666
H73 H26 3.0110 no 2_666
H73 H68A 3.5058 no 2_666
H73 H68C 3.2615 no 2_666
H73 H82 2.6844 no 2_666
H74 N4 3.1254 no 2_666
H74 C17 2.9379 no 2_666
H74 C18 2.6059 no 2_666
H74 C19 3.0785 no 2_666
H74 C27 3.1631 no 2_666
H74 C28 3.3303 no 2_666
H74 C29 2.6515 no 2_666
H74 C30 2.9788 no 2_666
H74 N4A 3.1254 no 2_666
H75A F1 2.7011 no 2_566
H75A O1 3.5392 no 2_566
H75A O2 3.2293 no 2_566
H75A N2 3.1946 no 2_566
H75A C37 2.9076 no 2_566
H75A C38 3.4680 no 2_566
H75A C41 2.9799 no 2_566
H75A B1 3.5174 no 2_566
H75A C41A 2.9799 no 2_566
H75A O1A 3.2486 no 2_566
H75B O2 3.1433 no 2_566
H75B C37 3.5307 no 2_566
H75B C41 3.4517 no 2_566
H75B H52B 3.5428 no 2_676
H75B O2A 3.5661 no 2_566
H75B C41A 3.4517 no 2_566
H76A C92 3.3606 no 1_566
H76A H68C 3.5371 no 2_666
H76A H83 2.8086 no 2_666
H76A H92A 3.1133 no 1_566
H76A H92C 2.7191 no 1_566
H76B O2 3.0029 no 2_566
H76B C41 3.3990 no 2_566
H76B C42 3.5367 no 2_566
H76B C52 3.3095 no 2_676
H76B H42B 2.6751 no 2_566
H76B H52A 2.7894 no 2_676
H76B H52B 2.9308 no 2_676
H76B H90B 3.5989 no 1_566
H76B H92C 3.2925 no 1_566
H76B O2A 3.4883 no 2_566
H76B C41A 3.3990 no 2_566
H76B O1A 3.4082 no 2_566
H76B C42A 3.5367 no 2_566
H76B C43A 3.1942 no 2_566
H76B H42D 3.4057 no 2_566
H76B H43D 2.2785 no 2_566
H77A C68 3.2604 no 2_666
H77A H68A 2.6036 no 2_666
H77A H68B 3.3387 no 2_666
H77A H68C 3.3588 no 2_666
H77A H46F 3.5061 no 2_566
H77B F1 2.7843 no 2_566
H77B H42B 3.2578 no 2_566
H77B H43A 3.2267 no 2_566
H77B H46A 2.9971 no 2_566
H77B H46B 3.5150 no 2_566
H77B O1A 3.4717 no 2_566
H77B C43A 3.0181 no 2_566
H77B C46A 3.5201 no 2_566
H77B H43D 2.3405 no 2_566
H77B H43F 2.8635 no 2_566
H77B H46F 2.5879 no 2_566
H78A C68 3.3423 no 2_666
H78A C90 3.2824 no 1_566
H78A H68A 3.2873 no 2_666
H78A H68B 2.7501 no 2_666
H78A H68C 3.4850 no 2_666
H78A H90A 2.6355 no 1_566
H78A H90B 3.0218 no 1_566
H78A H92A 3.3271 no 1_566
H78B C90 3.3313 no 1_566
H78B H42B 3.5713 no 2_566
H78B H62B 3.2832 no 2_676
H78B H88A 3.2681 no 1_566
H78B H90A 3.0288 no 1_566
H78B H90B 2.7181 no 1_566
H78B C43A 3.2342 no 2_566
H78B H43D 2.4522 no 2_566
H78B H43E 3.3864 no 2_566
H78B H43F 3.4447 no 2_566
H79A C46 3.2152 no 2_566
H79A H46A 3.0847 no 2_566
H79A H46B 2.5510 no 2_566
H79A H62A 3.4683 no 1_456
H79A H62A 3.3390 no 2_676
H79A H62B 3.5533 no 2_676
H79A H64B 3.1543 no 1_456
H79A C46A 2.8353 no 2_566
H79A H46D 3.1966 no 2_566
H79A H46E 2.5168 no 2_566
H79A H46F 2.3982 no 2_566
H79B C64 3.0453 no 1_456
H79B C68 3.4175 no 2_666
H79B H64A 3.5263 no 1_456
H79B H64B 2.2144 no 1_456
H79B H64C 3.1046 no 1_456
H79B H68A 2.8802 no 2_666
H79B H68B 3.0465 no 2_666
H79B H46E 3.5527 no 2_566
H79B H46F 3.2700 no 2_566
H80A C91 3.4197 no 2_666
H80A H55B 3.5502 no 2_567
H80A H64B 3.5564 no 1_456
H80A H68B 3.1139 no 2_666
H80A H88B 3.2957 no 1_566
H80A H90A 3.3430 no 1_566
H80A H91A 2.5878 no 2_666
H80A H91B 3.3902 no 2_666
H80B C46 3.5458 no 1_566
H80B H45B 3.2531 no 1_566
H80B H46B 2.9314 no 1_566
H80B H55B 3.3334 no 2_567
H80B H62A 2.7007 no 1_456
H80B H63C 3.3140 no 1_456
H80B H64B 2.8258 no 1_456
H80B C46A 3.1234 no 1_566
H80B H45D 3.4440 no 1_566
H80B H46D 2.7494 no 1_566
H80B H46E 2.7129 no 1_566
H80C C46 3.5374 no 1_566
H80C C62 3.5132 no 2_676
H80C C88 3.2429 no 1_566
H80C H45A 3.4573 no 1_566
H80C H46B 3.2257 no 1_566
H80C H46C 3.1729 no 1_566
H80C H62B 3.5097 no 2_676
H80C H62C 2.9035 no 2_676
H80C H88A 3.0774 no 1_566
H80C H88B 2.5102 no 1_566
H80C H90A 3.4461 no 1_566
H80C H91A 3.3049 no 2_666
H80C C45A 3.5138 no 1_566
H80C C46A 3.3699 no 1_566
H80C H45C 3.4427 no 1_566
H80C H45D 3.2356 no 1_566
H80C H46D 3.4192 no 1_566
H80C H46E 2.7828 no 1_566
H82 O5 3.0921 no 2_666
H82 O7 2.5345 no 2_666
H82 C47 3.3346 no 2_666
H82 C72 3.0743 no 2_666
H82 C73 2.8415 no 2_666
H82 H14 3.1876 no 2_666
H82 H48A 3.3587 no 2_666
H82 H73 2.6844 no 2_666
H83 O5 3.4162 no 2_666
H83 C92 3.3404 no 2_655
H83 H48A 2.7586 no 2_666
H83 H76A 2.8086 no 2_666
H83 H92A 2.7316 no 2_655
H83 H92B 3.4707 no 2_655
H83 H92C 3.3166 no 2_655
H85 C22 3.3421 no 2_665
H85 C23 2.8402 no 2_665
H85 C24 2.8846 no 2_665
H85 C25 3.4255 no 2_665
H85 C28 3.3313 no 2_665
H85 H22 3.5461 no 2_665
H85 H24 3.1190 no 2_665
H85 H58A 3.5513 no 2_566
H85 H58C 3.3254 no 2_566
H87A C19 2.9981 no 2_665
H87A C20 3.3227 no 2_665
H87A C21 3.5883 no 2_665
H87A C22 3.5517 no 2_665
H87A C23 3.2858 no 2_665
H87A C28 2.9643 no 2_665
H87B C20 3.5662 no 2_665
H87B C21 3.2705 no 2_665
H87B C22 3.2455 no 2_665
H87B C23 3.5490 no 2_665
H87B H22 3.5559 no 2_665
H87B H62C 2.9879 no 2_665
H88A C19 3.5808 no 2_665
H88A C20 3.1341 no 2_665
H88A C21 3.5782 no 2_665
H88A C62 3.2387 no 2_665
H88A H20 3.0538 no 2_665
H88A H62B 2.8454 no 2_665
H88A H62C 2.7745 no 2_665
H88A H78B 3.2681 no 1_544
H88A H80C 3.0774 no 1_544
H88B C80 3.3167 no 1_544
H88B C91 3.5400 no 2_655
H88B C92 3.4492 no 2_655
H88B H62C 3.3444 no 2_665
H88B H80A 3.2957 no 1_544
H88B H80C 2.5102 no 1_544
H88B H91A 2.8005 no 2_655
H88B H92A 2.9963 no 2_655
H88B H92B 3.3605 no 2_655
H89A H90A 3.0141 no 2_655
H89A H91A 3.3527 no 2_655
H89A H92A 2.8054 no 2_655
H89B H54A 3.5065 no 1_654
H89B H54C 3.5774 no 1_654
H90A C78 3.2775 no 1_544
H90A C90 3.5402 no 2_655
H90A C91 3.4673 no 2_655
H90A H78A 2.6355 no 1_544
H90A H78B 3.0288 no 1_544
H90A H80A 3.3430 no 1_544
H90A H80C 3.4461 no 1_544
H90A H89A 3.0141 no 2_655
H90A H90A 3.1052 no 2_655
H90A H91A 2.6757 no 2_655
H90B C78 3.3316 no 1_544
H90B H52A 2.9287 no 2_665
H90B H76B 3.5989 no 1_544
H90B H78A 3.0218 no 1_544
H90B H78B 2.7181 no 1_544
H91A C80 3.3669 no 2_666
H91A C90 3.5046 no 2_655
H91A H80A 2.5878 no 2_666
H91A H80C 3.3049 no 2_666
H91A H88B 2.8005 no 2_655
H91A H89A 3.3527 no 2_655
H91A H90A 2.6757 no 2_655
H91B C54 3.1402 no 1_654
H91B C55 3.4840 no 1_654
H91B H52C 3.4490 no 2_665
H91B H54A 2.5488 no 1_654
H91B H54C 2.9117 no 1_654
H91B H55A 2.7292 no 1_654
H91B H55B 3.5580 no 1_654
H91B H80A 3.3902 no 2_666
H92A O10 2.6985 no 2_655
H92A C83 3.4182 no 2_655
H92A C84 3.5271 no 2_655
H92A C88 3.5038 no 2_655
H92A C89 3.5309 no 2_655
H92A H76A 3.1133 no 1_544
H92A H78A 3.3271 no 1_544
H92A H83 2.7316 no 2_655
H92A H88B 2.9963 no 2_655
H92A H89A 2.8054 no 2_655
H92B O10 3.4821 no 2_655
H92B C45 3.5236 no 2_655
H92B C48 3.5476 no 1_544
H92B C49 3.3641 no 1_544
H92B H45A 2.6085 no 2_655
H92B H48A 3.0855 no 1_544
H92B H49B 2.5559 no 1_544
H92B H55A 2.9298 no 1_654
H92B H83 3.4707 no 2_655
H92B H88B 3.3605 no 2_655
H92B O4A 3.2212 no 2_655
H92B H45D 2.7955 no 2_655
H92C C48 3.4814 no 1_544
H92C C52 3.2779 no 2_665
H92C C76 3.4599 no 1_544
H92C H48A 3.2170 no 1_544
H92C H48B 3.1568 no 1_544
H92C H49B 2.9356 no 1_544
H92C H52A 2.9699 no 2_665
H92C H52B 3.3727 no 2_665
H92C H52C 2.9596 no 2_665
H92C H76A 2.7191 no 1_544
H92C H76B 3.2925 no 1_544
H92C H83 3.3166 no 2_655
H86 C24 3.3810 no 2_665
H86 C25 3.4550 no 2_665
H86 C65 3.5020 no 2_665
H86 C66 3.3014 no 2_665
H86 C67 3.2670 no 2_665
H86 H5 3.1328 no 2_566
H86 H24 3.2213 no 2_665
H86 H58A 3.5460 no 2_566
H86 H58C 3.3869 no 2_566
H86 H66A 2.4538 no 2_665
H86 H67C 2.4058 no 2_665
O2A H51A 2.8487 no 1_445
O2A H52B 2.9245 no 1_445
O2A H75B 3.5661 no 2_566
O2A H76B 3.4883 no 2_566
O2A H42C 2.4794 no 2_556
C41A H75A 2.9799 no 2_566
C41A H75B 3.4517 no 2_566
C41A H76B 3.3990 no 2_566
C41A H42C 2.7560 no 2_556
C41A H42D 3.4702 no 2_556
O1A H75A 3.2486 no 2_566
O1A H76B 3.4082 no 2_566
O1A H77B 3.4717 no 2_566
O1A H42C 3.4003 no 2_556
C42A H51A 3.2789 no 1_445
C42A H76B 3.5367 no 2_566
C43A H62B 3.0646 no 1_445
C43A H76B 3.1942 no 2_566
C43A H77B 3.0181 no 2_566
C43A H78B 3.2342 no 2_566
O4A H48A 2.4289 no 2_666
O4A H49A 2.7260 no 2_666
O4A H49B 3.1550 no 2_666
O4A H58A 3.5261 no 2_566
O4A H92B 3.2212 no 2_655
C44A H48A 3.3492 no 2_666
C44A H49A 2.8158 no 2_666
C44A H58A 3.2165 no 2_566
C44A H60C 3.3318 no 2_566
O3A H58A 3.4650 no 2_566
O3A H58B 3.3972 no 2_566
O3A H60B 3.0901 no 2_566
O3A H60C 3.2908 no 2_566
C45A H62C 3.5566 no 2_665
C45A H80C 3.5138 no 1_544
C46A H62A 3.5952 no 1_445
C46A H62C 3.4420 no 2_665
C46A H77B 3.5201 no 2_566
C46A H79A 2.8353 no 2_566
C46A H80B 3.1234 no 1_544
C46A H80C 3.3699 no 1_544
H42C C37 3.1512 no 2_556
H42C C38 3.4897 no 2_556
H42C H1 3.4027 no 2_556
H42C O2A 2.4794 no 2_556
H42C C41A 2.7560 no 2_556
H42C O1A 3.4003 no 2_556
H42C H42D 3.5334 no 2_556
H42D O9 2.8425 no 1_445
H42D C51 3.1552 no 1_445
H42D C52 3.4036 no 1_445
H42D H51A 2.2911 no 1_445
H42D H52A 3.1112 no 1_445
H42D H52B 3.3713 no 1_445
H42D H76B 3.4057 no 2_566
H42D C41A 3.4702 no 2_556
H42D H42C 3.5334 no 2_556
H43D O9 3.4827 no 1_445
H43D C76 2.9510 no 2_566
H43D C77 2.8288 no 2_566
H43D C78 3.0695 no 2_566
H43D H52A 3.2536 no 1_445
H43D H62B 3.2579 no 1_445
H43D H76B 2.2785 no 2_566
H43D H77B 2.3405 no 2_566
H43D H78B 2.4522 no 2_566
H43E O9 2.7732 no 1_445
H43E C20 3.5660 no 1_445
H43E C62 3.2838 no 1_445
H43E C63 3.5428 no 1_445
H43E H20 2.6399 no 1_445
H43E H62A 3.4993 no 1_445
H43E H62B 2.4019 no 1_445
H43E H63B 2.8146 no 1_445
H43E H78B 3.3864 no 2_566
H43F H62A 3.5419 no 1_445
H43F H62B 3.0884 no 1_445
H43F H77B 2.8635 no 2_566
H43F H78B 3.4447 no 2_566
H45C H58B 3.0830 no 2_566
H45C H62C 2.8945 no 2_665
H45C H64C 3.1895 no 2_665
H45C H80C 3.4427 no 1_544
H45D H55A 3.4341 no 2_556
H45D H80B 3.4440 no 1_544
H45D H80C 3.2356 no 1_544
H45D H92B 2.7955 no 2_655
H46D C80 3.5031 no 1_544
H46D H55B 3.4729 no 2_556
H46D H55C 3.5902 no 2_556
H46D H62A 3.0559 no 1_445
H46D H79A 3.1966 no 2_566
H46D H80B 2.7494 no 1_544
H46D H80C 3.4192 no 1_544
H46E C62 3.3059 no 2_665
H46E C79 3.4296 no 2_566
H46E C80 3.1881 no 1_544
H46E H62A 3.3207 no 1_445
H46E H62A 3.0974 no 2_665
H46E H62C 2.6409 no 2_665
H46E H64C 3.3533 no 2_665
H46E H79A 2.5168 no 2_566
H46E H79B 3.5527 no 2_566
H46E H80B 2.7129 no 1_544
H46E H80C 2.7828 no 1_544
H46F C77 3.3632 no 2_566
H46F C79 3.1988 no 2_566
H46F H60B 3.3114 no 2_566
H46F H64C 3.5724 no 2_665
H46F H77A 3.5061 no 2_566
H46F H77B 2.5879 no 2_566
H46F H79A 2.3982 no 2_566
H46F H79B 3.2700 no 2_566
H4 C54 3.4257 no 2_566
H4 H54A 3.4650 no 2_566
H4 H54B 2.5787 no 2_566

loop_
_geom_torsion_atom_site_label_1
_geom_torsion_atom_site_label_2
_geom_torsion_atom_site_label_3
_geom_torsion_atom_site_label_4
_geom_torsion
_geom_torsion_publ_flag
C41 O1 C42 C43 168.6(4) no
C42 O1 C41 O2 3.2(6) no
C42 O1 C41 C37 -174.3(3) no
C44 O3 C45 C46 -81.0(5) no
C45 O3 C44 O4 -7.9(6) no
C45 O3 C44 C36 172.4(3) no
C72 O5 C75 C76 178.1(2) no
C75 O5 C72 C71 -3.2(4) no
C75 O5 C72 C73 175.9(3) no
C47 O6 C48 C49 -171.7(2) no
C48 O6 C47 O7 1.5(4) no
C48 O6 C47 C16 -178.5(2) no
C50 O8 C51 C52 78.7(4) no
C51 O8 C50 O9 1.9(4) no
C51 O8 C50 C17 -175.2(2) no
C84 O10 C87 C88 179.4(2) no
C87 O10 C84 C83 178.8(3) no
C87 O10 C84 C85 -2.0(4) no
C12 N1 C36 C35 0.6(3) no
C12 N1 C36 C44 -174.5(3) no
C12 N1 C36 C44A -174.5(3) no
C36 N1 C12 C11 174.8(3) no
C36 N1 C12 C13 -1.8(3) no
C12 N1 B1 F1 119.7(3) no
C12 N1 B1 F2 -117.1(3) no
C12 N1 B1 N2 0.8(4) no
B1 N1 C12 C11 -4.5(4) no
B1 N1 C12 C13 178.9(3) no
C36 N1 B1 F1 -59.4(4) no
C36 N1 B1 F2 63.7(4) no
C36 N1 B1 N2 -178.3(3) no
B1 N1 C36 C35 179.8(3) no
B1 N1 C36 C44 4.8(5) no
B1 N1 C36 C44A 4.8(5) no
C10 N2 C37 C38 -0.6(3) no
C10 N2 C37 C41 176.1(3) no
C10 N2 C37 C41A 176.1(3) no
C37 N2 C10 C9 0.7(3) no
C37 N2 C10 C11 -173.5(3) no
C10 N2 B1 F1 -116.4(3) no
C10 N2 B1 F2 118.3(3) no
C10 N2 B1 N1 3.8(4) no
B1 N2 C10 C9 169.4(3) no
B1 N2 C10 C11 -4.8(4) no
C37 N2 B1 F1 50.0(5) no
C37 N2 B1 F2 -75.2(4) no
C37 N2 B1 N1 170.2(3) no
B1 N2 C37 C38 -168.7(3) no
B1 N2 C37 C41 8.0(5) no
B1 N2 C37 C41A 8.0(5) no
C16 N3 C32 C31 176.7(2) no
C16 N3 C32 C33 -0.9(3) no
C32 N3 C16 C15 0.2(3) no
C32 N3 C16 C47 -176.9(2) no
C16 N3 B2 F3 64.3(13) no
C16 N3 B2 F4 -59.3(11) no
C16 N3 B2 N4A -177.6(4) no
B2 N3 C16 C15 177.3(8) no
B2 N3 C16 C47 0.2(9) no
C32 N3 B2 F3 -118.8(9) no
C32 N3 B2 F4 117.6(7) no
C32 N3 B2 N4A -0.8(12) no
B2 N3 C32 C31 -0.7(8) no
B2 N3 C32 C33 -178.4(7) no
C17 N4 C30 C29 -0.6(3) no
C17 N4 C30 C31 176.1(2) no
C30 N4 C17 C18 -0.2(3) no
C30 N4 C17 C50 179.9(2) no
C2 C1 C39 C38 177.5(3) no
C2 C1 C39 C40 0.6(5) no
C39 C1 C2 C3 1.8(5) no
C39 C1 C2 C53 -175.8(3) no
C1 C2 C3 C4 -2.8(5) no
C1 C2 C53 C54 -176.3(3) no
C1 C2 C53 C55 64.5(4) no
C1 C2 C53 C56 -52.9(4) no
C3 C2 C53 C54 6.1(5) no
C3 C2 C53 C55 -113.1(4) no
C3 C2 C53 C56 129.6(3) no
C53 C2 C3 C4 174.8(3) no
C2 C3 C4 C5 -175.1(3) no
C2 C3 C4 C40 1.2(5) no
C3 C4 C5 C6 174.2(3) no
C3 C4 C40 C8 -176.4(3) no
C3 C4 C40 C39 1.3(5) no
C5 C4 C40 C8 0.3(5) no
C5 C4 C40 C39 178.0(3) no
C40 C4 C5 C6 -2.1(5) no
C4 C5 C6 C7 2.2(5) no
C4 C5 C6 C57 -174.4(3) no
C5 C6 C7 C8 -0.6(4) no
C5 C6 C57 C58 -12.9(4) no
C5 C6 C57 C59 108.1(3) no
C5 C6 C57 C60 -133.1(3) no
C7 C6 C57 C58 170.5(3) no
C7 C6 C57 C59 -68.6(4) no
C7 C6 C57 C60 50.3(4) no
C57 C6 C7 C8 176.2(3) no
C6 C7 C8 C9 -179.1(3) no
C6 C7 C8 C40 -1.1(4) no
C7 C8 C9 C10 -9.0(7) no
C7 C8 C9 C38 177.2(3) no
C7 C8 C40 C4 1.3(4) no
C7 C8 C40 C39 -176.6(3) no
C9 C8 C40 C4 179.9(3) no
C9 C8 C40 C39 2.0(3) no
C40 C8 C9 C10 172.8(4) no
C40 C8 C9 C38 -1.0(3) no
C8 C9 C10 N2 -174.5(4) no
C8 C9 C10 C11 -1.2(6) no
C8 C9 C38 C37 176.6(2) no
C8 C9 C38 C39 -0.2(3) no
C10 C9 C38 C37 0.2(3) no
C10 C9 C38 C39 -176.6(2) no
C38 C9 C10 N2 -0.6(3) no
C38 C9 C10 C11 172.8(3) no
N2 C10 C11 C12 0.9(4) no
N2 C10 C11 C69 177.7(2) no
C9 C10 C11 C12 -171.8(3) no
C9 C10 C11 C69 5.0(5) no
C10 C11 C12 N1 3.8(4) no
C10 C11 C12 C13 179.5(3) no
C10 C11 C69 C70 -108.6(3) no
C10 C11 C69 C74 77.2(3) no
C12 C11 C69 C70 68.4(3) no
C12 C11 C69 C74 -105.8(3) no
C69 C11 C12 N1 -173.1(2) no
C69 C11 C12 C13 2.6(4) no
N1 C12 C13 C14 -177.3(3) no
N1 C12 C13 C35 2.3(3) no
C11 C12 C13 C14 6.6(5) no
C11 C12 C13 C35 -173.8(3) no
C12 C13 C14 C15 -177.0(3) no
C12 C13 C35 C34 176.9(3) no
C12 C13 C35 C36 -2.0(3) no
C14 C13 C35 C34 -3.4(4) no
C14 C13 C35 C36 177.7(3) no
C35 C13 C14 C15 3.4(4) no
C13 C14 C15 C16 177.2(3) no
C13 C14 C15 C33 -0.9(4) no
C14 C15 C16 N3 -177.6(3) no
C14 C15 C16 C47 -0.6(5) no
C14 C15 C33 C32 177.3(3) no
C14 C15 C33 C34 -2.0(4) no
C16 C15 C33 C32 -1.2(3) no
C16 C15 C33 C34 179.6(2) no
C33 C15 C16 N3 0.7(3) no
C33 C15 C16 C47 177.7(2) no
N3 C16 C47 O6 -10.9(4) no
N3 C16 C47 O7 169.1(3) no
C15 C16 C47 O6 172.4(3) no
C15 C16 C47 O7 -7.6(4) no
N4 C17 C18 C19 -170.1(3) no
N4 C17 C18 C29 1.0(3) no
N4 C17 C50 O8 -11.4(4) no
N4 C17 C50 O9 171.5(3) no
C18 C17 C50 O8 168.8(3) no
C18 C17 C50 O9 -8.3(5) no
C50 C17 C18 C19 9.7(6) no
C50 C17 C18 C29 -179.1(3) no
C18 C17 N4A C30 -0.2(3) no
C18 C17 N4A B2 177.8(2) no
N4A C17 C18 C19 -170.1(3) no
N4A C17 C18 C29 1.0(3) no
C50 C17 N4A C30 179.9(3) no
C50 C17 N4A B2 -2.1(5) no
N4A C17 C50 O8 -11.4(4) no
N4A C17 C50 O9 171.5(3) no
C17 C18 C19 C20 -3.7(6) no
C17 C18 C19 C28 171.7(4) no
C17 C18 C29 C27 -174.98(19) no
C17 C18 C29 C30 -1.4(3) no
C19 C18 C29 C27 -0.9(3) no
C19 C18 C29 C30 172.76(18) no
C29 C18 C19 C20 -174.7(3) no
C29 C18 C19 C28 0.6(3) no
C18 C19 C20 C21 175.6(3) no
C18 C19 C28 C23 -176.5(2) no
C18 C19 C28 C27 -0.1(3) no
C20 C19 C28 C23 -0.2(4) no
C20 C19 C28 C27 176.2(2) no
C28 C19 C20 C21 0.7(4) no
C19 C20 C21 C22 -0.2(4) no
C19 C20 C21 C61 -177.0(2) no
C20 C21 C22 C23 -0.9(4) no
C20 C21 C61 C62 -57.0(3) no
C20 C21 C61 C63 63.4(3) no
C20 C21 C61 C64 -177.4(2) no
C22 C21 C61 C62 126.3(3) no
C22 C21 C61 C63 -113.4(3) no
C22 C21 C61 C64 5.9(4) no
C61 C21 C22 C23 175.7(2) no
C21 C22 C23 C24 -175.8(3) no
C21 C22 C23 C28 1.4(4) no
C22 C23 C24 C25 176.9(3) no
C22 C23 C28 C19 -0.8(4) no
C22 C23 C28 C27 -176.8(2) no
C24 C23 C28 C19 176.6(2) no
C24 C23 C28 C27 0.6(4) no
C28 C23 C24 C25 -0.2(4) no
C23 C24 C25 C26 0.6(4) no
C23 C24 C25 C65 -177.1(2) no
C24 C25 C26 C27 -1.3(4) no
C24 C25 C65 C66 -4.6(4) no
C24 C25 C65 C67 -125.2(3) no
C24 C25 C65 C68 114.8(3) no
C26 C25 C65 C66 177.7(2) no
C26 C25 C65 C67 57.1(3) no
C26 C25 C65 C68 -62.9(3) no
C65 C25 C26 C27 176.4(2) no
C25 C26 C27 C28 1.6(4) no
C25 C26 C27 C29 -174.4(3) no
C26 C27 C28 C19 -177.7(2) no
C26 C27 C28 C23 -1.3(4) no
C26 C27 C29 C18 177.1(3) no
C26 C27 C29 C30 7.7(6) no
C28 C27 C29 C18 0.7(3) no
C28 C27 C29 C30 -168.7(3) no
C29 C27 C28 C19 -0.4(3) no
C29 C27 C28 C23 176.0(2) no
C18 C29 C30 N4 1.2(3) no
C18 C29 C30 C31 -175.1(3) no
C18 C29 C30 N4A 1.2(3) no
C27 C29 C30 N4 170.7(3) no
C27 C29 C30 C31 -5.6(6) no
C27 C29 C30 N4A 170.7(3) no
N4 C30 C31 C32 0.9(4) no
N4 C30 C31 C81 -179.9(2) no
C29 C30 C31 C32 176.7(3) no
C29 C30 C31 C81 -4.1(4) no
C29 C30 N4A C17 -0.6(3) no
C29 C30 N4A B2 -179.03(17) no
C31 C30 N4A C17 176.1(2) no
C31 C30 N4A B2 -2.3(4) no
N4A C30 C31 C32 0.9(4) no
N4A C30 C31 C81 -179.9(2) no
C30 C31 C32 N3 0.9(4) no
C30 C31 C32 C33 178.0(3) no
C30 C31 C81 C82 96.9(3) no
C30 C31 C81 C86 -88.0(3) no
C32 C31 C81 C82 -83.9(3) no
C32 C31 C81 C86 91.3(3) no
C81 C31 C32 N3 -178.3(2) no
C81 C31 C32 C33 -1.2(4) no
N3 C32 C33 C15 1.3(3) no
N3 C32 C33 C34 -179.6(3) no
C31 C32 C33 C15 -176.2(3) no
C31 C32 C33 C34 2.9(5) no
C15 C33 C34 C35 2.0(4) no
C32 C33 C34 C35 -176.9(3) no
C33 C34 C35 C13 0.6(4) no
C33 C34 C35 C36 179.1(3) no
C13 C35 C36 N1 0.9(3) no
C13 C35 C36 C44 176.2(3) no
C13 C35 C36 C44A 176.2(3) no
C34 C35 C36 N1 -177.8(3) no
C34 C35 C36 C44 -2.6(5) no
C34 C35 C36 C44A -2.6(5) no
N1 C36 C44 O3 -13.7(5) no
N1 C36 C44 O4 166.6(3) no
N1 C36 C44A O4A -154.3(3) no
N1 C36 C44A O3A 35.6(5) no
C35 C36 C44 O3 171.9(3) no
C35 C36 C44 O4 -7.7(5) no
C35 C36 C44A O4A 31.3(5) no
C35 C36 C44A O3A -138.8(3) no
N2 C37 C38 C9 0.2(4) no
N2 C37 C38 C39 175.3(4) no
N2 C37 C41 O1 18.5(5) no
N2 C37 C41 O2 -159.0(3) no
N2 C37 C41A O2A 173.8(3) no
N2 C37 C41A O1A 2.0(5) no
C38 C37 C41 O1 -165.3(3) no
C38 C37 C41 O2 17.2(5) no
C41 C37 C38 C9 -176.5(3) no
C41 C37 C38 C39 -1.4(6) no
C38 C37 C41A O2A -10.1(5) no
C38 C37 C41A O1A 178.1(3) no
C41A C37 C38 C9 -176.5(3) no
C41A C37 C38 C39 -1.4(6) no
C9 C38 C39 C1 -175.8(3) no
C9 C38 C39 C40 1.4(3) no
C37 C38 C39 C1 9.1(7) no
C37 C38 C39 C40 -173.7(4) no
C1 C39 C40 C4 -2.2(5) no
C1 C39 C40 C8 175.7(3) no
C38 C39 C40 C4 180.0(3) no
C38 C39 C40 C8 -2.1(4) no
C11 C69 C70 C71 -171.9(3) no
C11 C69 C74 C73 171.3(3) no
C70 C69 C74 C73 -3.0(4) no
C74 C69 C70 C71 2.5(4) no
C69 C70 C71 C72 -0.1(4) no
C70 C71 C72 O5 177.3(3) no
C70 C71 C72 C73 -1.8(4) no
O5 C72 C73 C74 -177.8(3) no
C71 C72 C73 C74 1.3(4) no
C72 C73 C74 C69 1.1(4) no
O5 C75 C76 C77 -67.4(3) no
C75 C76 C77 C78 169.5(3) no
C76 C77 C78 C79 -174.2(3) no
C77 C78 C79 C80 169.4(3) no
C31 C81 C82 C83 175.2(3) no
C31 C81 C86 C85 -175.4(3) no
C82 C81 C86 C85 -0.1(5) no
C86 C81 C82 C83 -0.1(4) no
C81 C82 C83 C84 0.3(5) no
C82 C83 C84 O10 178.9(3) no
C82 C83 C84 C85 -0.4(5) no
O10 C84 C85 C86 -179.0(3) no
C83 C84 C85 C86 0.2(5) no
C84 C85 C86 C81 0.1(5) no
O10 C87 C88 C89 -63.5(4) no
C87 C88 C89 C90 -178.4(3) no
C88 C89 C90 C91 -175.6(3) no
C89 C90 C91 C92 -177.3(3) no
F3 B2 N4A C17 -51.0(12) no
F3 B2 N4A C30 126.9(7) no
F4 B2 N4A C17 71.0(11) no
F4 B2 N4A C30 -111.1(8) no
N3 B2 N4A C17 -175.7(5) no
N3 B2 N4A C30 2.3(11) no
C37 C41A O1A C42A 170.1(8) no
O2A C41A O1A C42A -1(2) no
C41A O1A C42A C43A 128.2(11) no
C36 C44A O3A C45A 172.8(5) no
O4A C44A O3A C45A 2.3(13) no
C44A O3A C45A C46A 165.6(9) no
